data_7713202
loop_
_publ_author_name
'Dorrat, Jack C.'
'Young, Rosemary J.'
'Taylor, Christopher'
'Tipping, Max B.'
'Blok, Andrew James'
'Turner, David Roger'
'McKay, Alasdair I.'
'Ovenden, Simon'
'Ward, Michael D.'
'Dennison, Genevieve Helen'
'Tuck, Kellie'

_publ_section_title
;
 The preservation of sarin and O,O&#x2019;-diisopropyl fluorophosphate
 inside coordination cage hosts
;
_journal_name_full 'Dalton Transactions'
_journal_paper_doi 10.1039/D3DT01378B
_journal_year 2023
_chemical_formula_moiety
'1(C336 H258.94 Co8 N72), 11.63(Cl), 0.32(F O3 P), 1.14(C F O3 P), 11.71(O), 28(O H2), 10(C4 O H8), 4.37(Cl)'
_chemical_formula_sum 'C376 H394.942 Cl16 Co8 F1.46 N72 O54.09 P1.46'
_chemical_formula_weight 7899.375
_space_group_crystal_system orthorhombic
_space_group_IT_number 56
_space_group_name_Hall '-P 2ab 2ac'
_space_group_name_H-M_alt 'P c c n'
_atom_sites_solution_hydrogens mixed
_atom_sites_solution_primary iterative
_audit_creation_date 2023-01-20
_audit_creation_method
;
Olex2 1.5
(compiled 2022.04.07 svn.rca3783a0 for OlexSys, GUI svn.r6498)
;
_audit_update_record
;
2023-01-20 deposited with the CCDC.	2023-05-24 downloaded from the CCDC.
;
_cell_angle_alpha 90
_cell_angle_beta 90
_cell_angle_gamma 90
_cell_formula_units_Z 4
_cell_length_a 40.097(8)
_cell_length_b 42.347(9)
_cell_length_c 27.540(6)
_cell_measurement_reflns_used 8723
_cell_measurement_temperature 100(2)
_cell_measurement_theta_max 20.91
_cell_measurement_theta_min 0.72
_cell_volume 46763(17)
_computing_cell_refinement 'XDS (Kabsch, 2010)'
_computing_data_collection 'AS QEGUI'
_computing_data_reduction 'XDS (Kabsch, 2010)'
_computing_molecular_graphics 'Olex2 1.5 (Dolomanov et al., 2009)'
_computing_publication_material 'Olex2 1.5 (Dolomanov et al., 2009)'
_computing_structure_refinement 'SHELXL 2018/3 (Sheldrick, 2015)'
_computing_structure_solution 'olex2.solve 1.5 (Bourhis et al., 2015)'
_diffrn_ambient_temperature 100(2)
_diffrn_detector_area_resol_mean 13.3
_diffrn_measured_fraction_theta_full 0.990
_diffrn_measured_fraction_theta_max 0.844
_diffrn_measurement_device_type 'MX1 Beamline Australian Synchrotron'
_diffrn_measurement_method 'Omega Scan'
_diffrn_radiation_monochromator 'Silicon Double Crystal'
_diffrn_radiation_type Synchrotron
_diffrn_radiation_wavelength 0.71073
_diffrn_reflns_av_R_equivalents 0.0400
_diffrn_reflns_av_unetI/netI 0.0185
_diffrn_reflns_Laue_measured_fraction_full 0.990
_diffrn_reflns_Laue_measured_fraction_max 0.844
_diffrn_reflns_limit_h_max 50
_diffrn_reflns_limit_h_min -51
_diffrn_reflns_limit_k_max 49
_diffrn_reflns_limit_k_min -49
_diffrn_reflns_limit_l_max 37
_diffrn_reflns_limit_l_min -36
_diffrn_reflns_number 579461
_diffrn_reflns_point_group_measured_fraction_full 0.990
_diffrn_reflns_point_group_measured_fraction_max 0.844
_diffrn_reflns_theta_full 25.242
_diffrn_reflns_theta_max 28.681
_diffrn_reflns_theta_min 0.699
_diffrn_source 'MX1 Beamline Australian Synchrotron'
_exptl_absorpt_coefficient_mu 0.399
_exptl_absorpt_correction_type multi-scan
_exptl_absorpt_process_details 'XDS (Kabsch, 2010)'
_exptl_crystal_colour 'clear orange'
_exptl_crystal_density_diffrn 1.122
_exptl_crystal_description rhombohedral
_exptl_crystal_F_000 13484
_exptl_crystal_recrystallization_method 'Re-crystallisation from solvent: Water/THF'
_exptl_crystal_size_max 0.2
_exptl_crystal_size_mid 0.2
_exptl_crystal_size_min 0.1
_exptl_transmission_factor_max 0.4314
_exptl_transmission_factor_min 0.3440
_platon_squeeze_details
;
The structure contains solvent accessible voids filled with THF
and water solvent molecules as well as disordered chloride anions. Electron density equating to approximately 
28 water molecules, 10 THF molecules and 4.37 chloride anions per asymmetric unit was removed by the 
SQUEEZE routine.
;
_refine_diff_density_max 1.662
_refine_diff_density_min -1.470
_refine_diff_density_rms 0.121
_refine_ls_extinction_method none
_refine_ls_goodness_of_fit_ref 1.070
_refine_ls_hydrogen_treatment constr
_refine_ls_matrix_type full
_refine_ls_number_parameters 2208
_refine_ls_number_reflns 50926
_refine_ls_number_restraints 466
_refine_ls_restrained_S_all 1.072
_refine_ls_R_factor_all 0.1557
_refine_ls_R_factor_gt 0.1337
_refine_ls_shift/su_max 0.001
_refine_ls_shift/su_mean 0.000
_refine_ls_structure_factor_coef Fsqd
_refine_ls_weighting_details 'w=1/[\s^2^(Fo^2^)+(0.4000P)^2^] where P=(Fo^2^+2Fc^2^)/3'
_refine_ls_weighting_scheme calc
_refine_ls_wR_factor_gt 0.4398
_refine_ls_wR_factor_ref 0.4733
_reflns_Friedel_coverage 0.000
_reflns_number_gt 34420
_reflns_number_total 50926
_reflns_threshold_expression 'I > 2\s(I)'
_cod_data_source_file d3dt01378b2.cif
_cod_data_source_block HaDFP
_cod_original_cell_volume 46763(16)
_cod_database_code 7713202
_shelx_shelxl_version_number 2018/3
_shelx_space_group_comment
;
The symmetry employed for this shelxl refinement is uniquely defined
by the following loop, which should always be used as a source of
symmetry information in preference to the above space-group names.
They are only intended as comments.
;
_shelx_estimated_absorpt_t_max 0.961
_shelx_estimated_absorpt_t_min 0.924
_diffrn_measurement_detector_type 'Dectris Eiger2 9M'
_olex2_refinement_description
;
1. Fixed Uiso
 At 1.2 times of:
  All C(H) groups, All C(H,H) groups
2. Restrained distances
 O3DB-C1DB
 1.33 with sigma of 0.02
 P1DA-O5DA
 1.5 with sigma of 0.02
 P1DB-O3DB
 1.536 with sigma of 0.02
 C2DB-C1DB
 1.53 with sigma of 0.02
3. Uiso/Uaniso restraints and constraints
N2A \\sim N2B \\sim N3A \\sim N3B \\sim Co3 \\sim N5 \\sim N4: within 2A with
sigma of 0.04 and sigma for terminal atoms of 0.08 within 2A
N36 \\sim Co2 \\sim N31 \\sim N30 \\sim N32 \\sim N33 \\sim N35: within 2A with
sigma of 0.04 and sigma for terminal atoms of 0.08 within 2A
N25 \\sim Co10 \\sim N27 \\sim N26 \\sim N24: within 2A with sigma of 0.04 and
sigma for terminal atoms of 0.08 within 2A
N16 \\sim Co1 \\sim N12 \\sim N10 \\sim N7 \\sim N8 \\sim N14: within 2A with
sigma of 0.04 and sigma for terminal atoms of 0.08 within 2A
P1DB \\sim F2DB \\sim O3DB \\sim O4DB \\sim O5DB \\sim C1DB \\sim C2DB: within
2A with sigma of 0.04 and sigma for terminal atoms of 0.08 within 2A
4. Rigid body (RIGU) restrains
 P1DB, F2DB, O3DB, O4DB, O5DB
 with sigma for 1-2 distances of 0.004 and sigma for 1-3 distances of 0.004
 P1DA, F3DA, O2DA, O4DA, O5DA
 with sigma for 1-2 distances of 0.004 and sigma for 1-3 distances of 0.004
 N20, N21, N22, C86, C87, C88, C89, C90, C91, C92, C93
 with sigma for 1-2 distances of 0.004 and sigma for 1-3 distances of 0.004
 N1A, N1B, N2A, N2B, N3A, N3B, C2A, C2B, C3A, C3B, C4A, C4B, C5A, C5B, C6A,
 C6B, C7A, C7B, C8A, C8B, C9A, C9B
 with sigma for 1-2 distances of 0.004 and sigma for 1-3 distances of 0.004
 O3DB
 with sigma for 1-2 distances of 0.004 and sigma for 1-3 distances of 0.004
 O3DB, C1DB
 with sigma for 1-2 distances of 0.004 and sigma for 1-3 distances of 0.004
 P1DB, F2DB
 with sigma for 1-2 distances of 0.004 and sigma for 1-3 distances of 0.004
 C66, N31, C70, C69, C67, C68
 with sigma for 1-2 distances of 0.004 and sigma for 1-3 distances of 0.004
 C71, C72, C73, N29, N30
 with sigma for 1-2 distances of 0.004 and sigma for 1-3 distances of 0.004
 N4, C10, C11, C12, C13, C14
 with sigma for 1-2 distances of 0.004 and sigma for 1-3 distances of 0.004
5. Others
 Sof(P1DB)=Sof(F2DB)=Sof(O3DB)=Sof(O4DB)=Sof(O5DB)=1-FVAR(1)
 Sof(N1A)=Sof(N2A)=Sof(N3A)=Sof(C1A)=Sof(H1AA)=Sof(H1AB)=Sof(C2A)=Sof(H2A)=
 Sof(C3A)=Sof(H3A)=Sof(C4A)=Sof(C5A)=Sof(C6A)=Sof(H6A)=Sof(C7A)=Sof(H7A)=
 Sof(C8A)=Sof(H8A)=Sof(C9A)=Sof(H9A)=1-FVAR(2)
 Sof(N1B)=Sof(N2B)=Sof(N3B)=Sof(C1B)=Sof(H1BA)=Sof(H1BB)=Sof(C2B)=Sof(H2B)=
 Sof(C3B)=Sof(H3B)=Sof(C4B)=Sof(C5B)=Sof(C6B)=Sof(C7B)=Sof(H7B)=Sof(C8B)=
 Sof(H8B)=Sof(C9B)=Sof(H9B)=FVAR(2)
 Sof(P1DA)=Sof(F3DA)=Sof(O2DA)=Sof(O4DA)=Sof(O5DA)=0.15*FVAR(4)
 Sof(Cl5D)=1-FVAR(4)
 Sof(Cl5C)=FVAR(4)
 Fixed Sof: Cl1C(0.82727) Cl2C(0.45036) Cl3C(0.69696) Cl4C(0.77292)
 Cl6C(0.60576) Cl7C(0.68187) Cl8C(0.7772) C1DB(0.57) C2DB(0.57) O6DB(0.85)
 Fixed Uiso: C2DB(0.3)
 Fixed X: O4DA(0.5496) P1DB(0.584579)
 Fixed Y: O4DA(0.4958) P1DB(0.52618)
 Fixed Z: O4DA(0.321301) P1DB(0.26981)
6.a Riding coordinates:
 C87(H87)
6.b Secondary CH2 refined with riding coordinates:
 C1A(H1AA,H1AB), C1B(H1BA,H1BB), C18(H18A,H18B), C29(H29A,H29B), C46(H46A,
 H46B), C57(H57A,H57B), C74(H74A,H74B), C102(H10A,H10B), C130(H13A,H13B),
 C141(H14A,H14B), C158(H15A,H15B)
6.c Aromatic/amide H refined with riding coordinates:
 C2A(H2A), C2B(H2B), C3A(H3A), C3B(H3B), C6A(H6A), C7A(H7A), C7B(H7B),
 C8A(H8A), C8B(H8B), C9A(H9A), C9B(H9B), C10(H10), C11(H11), C12(H12), C13(H13),
  C16(H16), C17(H17), C20(H20), C21(H21), C22(H22), C25(H25), C26(H26),
 C27(H27), C30(H30), C31(H31), C34(H34), C35(H35), C36(H36), C37(H37), C38(H38),
  C39(H39), C40(H40), C41(H41), C44(H44), C45(H45), C47(H47), C51(H51),
 C52(H52), C53(H53), C54(H54), C55(H55), C58(H58), C59(H59), C62(H62), C63(H63),
  C64(H64), C65(H65), C66(H66), C67(H67), C68(H68), C69(H69), C72(H72),
 C73(H73), C76(H76), C77(H77), C78(H78), C81(H81), C82(H82), C83(H83), C85(H85),
  C86(H86), C90(H90), C91(H91), C92(H92), C93(H93), C94(H94), C95(H95),
 C96(H96), C97(H97), C100(H100), C101(H101), C104(H104), C105(H105), C106(H106),
  C109(H109), C110(H110), C111(H111), C113(H113), C114(H114), C115(H115),
 C118(H118), C119(H119), C120(H120), C121(H121), C122(H122), C123(H123),
 C124(H124), C125(H125), C128(H128), C129(H129), C132(H132), C133(H133),
 C134(H134), C137(H137), C138(H138), C139(H139), C142(H142), C143(H143),
 C146(H146), C147(H147), C148(H148), C149(H149), C150(H150), C151(H151),
 C152(H152), C153(H153), C156(H156), C157(H157), C160(H160), C161(H161),
 C162(H162), C165(H165), C166(H166), C167(H167)
;
_platon_squeeze_void_probe_radius 1.20

loop_
_space_group_symop_operation_xyz
'x, y, z'
'-x+1/2, -y+1/2, z'
'-x, y+1/2, -z+1/2'
'x+1/2, -y, -z+1/2'
'-x, -y, -z'
'x-1/2, y-1/2, -z'
'x, -y-1/2, z-1/2'
'-x-1/2, y, z-1/2'

loop_
_atom_site_label
_atom_site_type_symbol
_atom_site_fract_x
_atom_site_fract_y
_atom_site_fract_z
_atom_site_U_iso_or_equiv
_atom_site_adp_type
_atom_site_occupancy
_atom_site_site_symmetry_order
_atom_site_calc_flag
_atom_site_refinement_flags_posn
_atom_site_refinement_flags_adp
_atom_site_refinement_flags_occupancy
_atom_site_disorder_assembly
_atom_site_disorder_group
Co1 Co 0.73702(2) 0.54235(2) 0.47830(2) 0.0731(2) Uani 1 1 d . . . . .
Co2 Co 0.52200(2) 0.69204(2) 0.34681(3) 0.0876(2) Uani 1 1 d . . . . .
Co3 Co 0.61040(3) 0.34022(2) 0.30360(3) 0.1074(3) Uani 1 1 d . U . . .
Co10 Co 0.40021(2) 0.49256(2) 0.17597(2) 0.06343(19) Uani 1 1 d . . . . .
N1A N 0.6876(4) 0.3765(4) 0.2697(6) 0.082(3) Uani 0.47(2) 1 d . . P A 2
N1B N 0.6771(4) 0.3647(5) 0.2705(5) 0.090(4) Uani 0.53(2) 1 d . . P A 1
N2A N 0.6639(4) 0.3517(4) 0.2707(4) 0.066(3) Uani 0.47(2) 1 d . U P A 2
N2B N 0.6508(4) 0.3426(3) 0.2759(4) 0.083(3) Uani 0.53(2) 1 d . U P A 1
N3A N 0.6311(5) 0.2986(3) 0.2641(6) 0.080(3) Uani 0.47(2) 1 d . U P A 2
N3B N 0.6166(4) 0.2912(4) 0.2752(4) 0.076(3) Uani 0.53(2) 1 d . U P A 1
N4 N 0.63167(14) 0.32778(14) 0.37168(17) 0.1027(14) Uani 1 1 d . . . . .
N5 N 0.60351(11) 0.38292(11) 0.34630(15) 0.0866(11) Uani 1 1 d . . . . .
N6 N 0.59101(11) 0.41232(11) 0.34393(15) 0.0836(10) Uani 1 1 d . . . . .
N7 N 0.75060(10) 0.49954(11) 0.44184(14) 0.0796(10) Uani 1 1 d . . . . .
N8 N 0.71911(10) 0.54909(12) 0.40465(15) 0.0840(11) Uani 1 1 d . . . . .
N9 N 0.70616(11) 0.57184(14) 0.37579(17) 0.0922(12) Uani 1 1 d . . . . .
N10 N 0.78285(9) 0.56702(10) 0.45727(13) 0.0748(9) Uani 1 1 d . . . . .
N12 N 0.77034(9) 0.53307(10) 0.53862(12) 0.0744(9) Uani 1 1 d . . . . .
N13 N 0.77112(10) 0.51711(12) 0.58063(14) 0.0845(11) Uani 1 1 d . . . . .
N14 N 0.68924(9) 0.52679(11) 0.50741(13) 0.0771(10) Uani 1 1 d . . . . .
N15 N 0.66941(10) 0.50070(12) 0.51250(14) 0.0814(10) Uani 1 1 d . . . . .
N16 N 0.71769(10) 0.58426(11) 0.51155(14) 0.0831(10) Uani 1 1 d . . . . .
N17 N 0.57626(10) 0.53459(9) 0.71527(13) 0.0717(8) Uani 1 1 d . . . . .
N18 N 0.57305(8) 0.51878(8) 0.75746(12) 0.0632(7) Uani 1 1 d . . . . .
N19 N 0.55219(9) 0.48589(9) 0.83532(14) 0.0691(8) Uani 1 1 d . . . . .
N20 N 0.4556(2) 0.69682(15) 0.6614(3) 0.134(2) Uani 1 1 d . . . . .
N21 N 0.43904(19) 0.67744(13) 0.6879(2) 0.1195(18) Uani 1 1 d . . . . .
N22 N 0.41323(19) 0.64456(15) 0.76135(19) 0.1206(18) Uani 1 1 d . . . . .
N23 N 0.43001(9) 0.42454(9) 0.13573(14) 0.0741(9) Uani 1 1 d . . . . .
N24 N 0.41423(9) 0.45275(9) 0.13114(12) 0.0695(8) Uani 1 1 d . . . . .
N25 N 0.38206(8) 0.50506(9) 0.10379(12) 0.0688(8) Uani 1 1 d . . . . .
N26 N 0.35358(9) 0.47222(10) 0.19513(13) 0.0738(9) Uani 1 1 d . . . . .
N27 N 0.37311(9) 0.53234(10) 0.20442(12) 0.0722(9) Uani 1 1 d . . . . .
N28 N 0.37462(11) 0.56352(11) 0.20704(15) 0.0839(11) Uani 1 1 d . . . . .
N29 N 0.45014(15) 0.65090(11) 0.3547(2) 0.1086(16) Uani 1 1 d . . . . .
N30 N 0.47491(15) 0.66642(10) 0.3318(2) 0.0992(14) Uani 1 1 d . . . . .
N31 N 0.51671(16) 0.69817(12) 0.27001(18) 0.1043(14) Uani 1 1 d . . . . .
N32 N 0.49159(14) 0.73294(9) 0.36068(16) 0.0918(12) Uani 1 1 d . . . . .
N33 N 0.52024(12) 0.69436(9) 0.42494(17) 0.0875(12) Uani 1 1 d . . . . .
N34 N 0.53401(12) 0.68031(11) 0.46365(16) 0.0885(11) Uani 1 1 d . . . . .
N35 N 0.56862(14) 0.71879(10) 0.34705(16) 0.0900(12) Uani 1 1 d . . . . .
N36 N 0.56041(13) 0.65676(10) 0.33554(18) 0.0915(12) Uani 1 1 d . . . . .
N37 N 0.56333(13) 0.62613(11) 0.32627(19) 0.0946(13) Uani 1 1 d . . . . .
C1A C 0.6797(4) 0.4076(5) 0.2902(6) 0.074(4) Uani 0.47(2) 1 d . . P A 2
H1AA H 0.656562 0.413673 0.282051 0.089 Uiso 0.47(2) 1 calc R U P A 2
H1AB H 0.695028 0.423815 0.276939 0.089 Uiso 0.47(2) 1 calc R U P A 2
C1B C 0.6715(4) 0.3968(4) 0.2886(5) 0.076(3) Uani 0.53(2) 1 d . . P A 1
H1BA H 0.647252 0.401078 0.286783 0.091 Uiso 0.53(2) 1 calc R U P A 1
H1BB H 0.682628 0.411609 0.266052 0.091 Uiso 0.53(2) 1 calc R U P A 1
C2A C 0.7162(5) 0.3649(5) 0.2477(5) 0.095(4) Uani 0.47(2) 1 d . . P A 2
H2A H 0.735502 0.377294 0.241759 0.114 Uiso 0.47(2) 1 calc R U P A 2
C2B C 0.7031(4) 0.3534(5) 0.2462(7) 0.106(4) Uani 0.53(2) 1 d . . P A 1
H2B H 0.722298 0.365358 0.237682 0.127 Uiso 0.53(2) 1 calc R U P A 1
C3A C 0.7137(5) 0.3363(5) 0.2363(6) 0.092(4) Uani 0.47(2) 1 d . . P A 2
H3A H 0.730379 0.323259 0.222188 0.111 Uiso 0.47(2) 1 calc R U P A 2
C3B C 0.6989(6) 0.3246(4) 0.2361(6) 0.104(4) Uani 0.53(2) 1 d . . P A 1
H3B H 0.714695 0.311156 0.221000 0.124 Uiso 0.53(2) 1 calc R U P A 1
C4A C 0.6794(5) 0.3272(4) 0.2495(5) 0.077(3) Uani 0.47(2) 1 d . . P A 2
C4B C 0.6647(5) 0.3155(5) 0.2518(5) 0.086(3) Uani 0.53(2) 1 d . . P A 1
C5A C 0.6593(6) 0.2980(5) 0.2457(7) 0.088(4) Uani 0.47(2) 1 d . . P A 2
C5B C 0.6447(5) 0.2886(4) 0.2481(5) 0.088(3) Uani 0.53(2) 1 d . . P A 1
C6A C 0.6720(8) 0.2727(5) 0.2175(8) 0.120(6) Uani 0.47(2) 1 d . . P A 2
H6A H 0.693398 0.273567 0.202736 0.144 Uiso 0.47(2) 1 calc R U P A 2
C6B C 0.6526(7) 0.2635(6) 0.2222(8) 0.132(7) Uani 0.53(2) 1 d . . P A 1
C7A C 0.6531(9) 0.2486(6) 0.2129(9) 0.128(7) Uani 0.47(2) 1 d . . P A 2
H7A H 0.660692 0.231473 0.193523 0.154 Uiso 0.47(2) 1 calc R U P A 2
C7B C 0.6332(6) 0.2374(5) 0.2243(7) 0.111(4) Uani 0.53(2) 1 d . . P A 1
H7B H 0.639968 0.219365 0.206450 0.133 Uiso 0.53(2) 1 calc R U P A 1
C8A C 0.6175(8) 0.2457(5) 0.2378(11) 0.125(7) Uani 0.47(2) 1 d . . P A 2
H8A H 0.603283 0.227844 0.235023 0.150 Uiso 0.47(2) 1 calc R U P A 2
C8B C 0.6028(5) 0.2355(5) 0.2518(6) 0.110(4) Uani 0.53(2) 1 d . . P A 1
H8B H 0.589021 0.217243 0.253586 0.132 Uiso 0.53(2) 1 calc R U P A 1
C9A C 0.6099(5) 0.2733(5) 0.2648(8) 0.089(4) Uani 0.47(2) 1 d . . P A 2
H9A H 0.589975 0.274241 0.283430 0.107 Uiso 0.47(2) 1 calc R U P A 2
C9B C 0.5962(5) 0.2638(4) 0.2756(5) 0.090(3) Uani 0.53(2) 1 d . . P A 1
H9B H 0.576119 0.264896 0.293781 0.108 Uiso 0.53(2) 1 calc R U P A 1
C10 C 0.6472(2) 0.2998(2) 0.3823(3) 0.136(3) Uani 1 1 d . . . . .
H10 H 0.648842 0.283580 0.358600 0.163 Uiso 1 1 calc R U . . .
C11 C 0.6608(2) 0.2957(2) 0.4290(3) 0.134(3) Uani 1 1 d . . . . .
H11 H 0.673680 0.277331 0.435702 0.160 Uiso 1 1 calc R U . . .
C12 C 0.6559(2) 0.3169(2) 0.4643(3) 0.125(2) Uani 1 1 d . . . . .
H12 H 0.664392 0.313110 0.495960 0.150 Uiso 1 1 calc R U . . .
C13 C 0.63920(16) 0.34359(19) 0.4549(2) 0.1051(17) Uani 1 1 d . . . . .
H13 H 0.635446 0.358764 0.479725 0.126 Uiso 1 1 calc R U . . .
C14 C 0.62738(15) 0.34861(16) 0.4079(2) 0.0960(15) Uani 1 1 d . . . . .
C15 C 0.61081(13) 0.37867(14) 0.39400(18) 0.0845(12) Uani 1 1 d . . . . .
C16 C 0.60154(14) 0.40501(15) 0.4207(2) 0.0911(14) Uani 1 1 d . . . . .
H16 H 0.603582 0.407905 0.454791 0.109 Uiso 1 1 calc R U . . .
C17 C 0.58912(14) 0.42547(15) 0.3884(2) 0.0896(14) Uani 1 1 d . . . . .
H17 H 0.580436 0.445813 0.395659 0.108 Uiso 1 1 calc R U . . .
C18 C 0.57770(13) 0.42538(15) 0.3000(2) 0.0896(14) Uani 1 1 d . . . . .
H18A H 0.591355 0.417841 0.272428 0.107 Uiso 1 1 calc R U . . .
H18B H 0.579922 0.448642 0.301456 0.107 Uiso 1 1 calc R U . . .
C19 C 0.54123(12) 0.41723(11) 0.29003(18) 0.0771(11) Uani 1 1 d . . . . .
C20 C 0.52370(12) 0.40113(11) 0.32357(18) 0.0763(11) Uani 1 1 d . . . . .
H20 H 0.534006 0.395669 0.353478 0.092 Uiso 1 1 calc R U . . .
C21 C 0.49062(13) 0.39229(12) 0.31518(19) 0.0799(11) Uani 1 1 d . . . . .
H21 H 0.478593 0.381428 0.339757 0.096 Uiso 1 1 calc R U . . .
C22 C 0.47516(12) 0.39916(10) 0.27149(18) 0.0741(10) Uani 1 1 d . . . . .
H22 H 0.452887 0.392562 0.265539 0.089 Uiso 1 1 calc R U . . .
C23 C 0.49329(11) 0.41634(10) 0.23554(16) 0.0705(10) Uani 1 1 d . . . . .
C24 C 0.52685(11) 0.42583(10) 0.24542(17) 0.0714(10) Uani 1 1 d . . . . .
C25 C 0.54372(11) 0.44439(12) 0.20986(18) 0.0779(11) Uani 1 1 d . . . . .
H25 H 0.565618 0.451905 0.216171 0.094 Uiso 1 1 calc R U . . .
C26 C 0.52857(13) 0.45139(12) 0.16683(19) 0.0808(11) Uani 1 1 d . . . . .
H26 H 0.540537 0.463095 0.143119 0.097 Uiso 1 1 calc R U . . .
C27 C 0.49596(11) 0.44184(12) 0.15664(17) 0.0767(11) Uani 1 1 d . . . . .
H27 H 0.486010 0.447327 0.126492 0.092 Uiso 1 1 calc R U . . .
C28 C 0.47830(12) 0.42465(11) 0.18984(17) 0.0750(10) Uani 1 1 d . . . . .
C29 C 0.44343(12) 0.41337(12) 0.18138(18) 0.0757(10) Uani 1 1 d . . . . .
H29A H 0.443168 0.389991 0.181591 0.091 Uiso 1 1 calc R U . . .
H29B H 0.429008 0.420789 0.208238 0.091 Uiso 1 1 calc R U . . .
C30 C 0.43229(14) 0.41043(14) 0.0916(2) 0.0894(14) Uani 1 1 d . . . . .
H30 H 0.441808 0.390275 0.085549 0.107 Uiso 1 1 calc R U . . .
C31 C 0.41882(12) 0.42967(13) 0.05776(17) 0.0795(12) Uani 1 1 d . . . . .
H31 H 0.417550 0.426270 0.023712 0.095 Uiso 1 1 calc R U . . .
C32 C 0.40715(10) 0.45580(11) 0.08406(15) 0.0706(10) Uani 1 1 d . . . . .
C33 C 0.38955(10) 0.48404(12) 0.06862(15) 0.0701(10) Uani 1 1 d . . . . .
C34 C 0.38122(13) 0.48910(14) 0.02033(16) 0.0825(13) Uani 1 1 d . . . . .
H34 H 0.387115 0.474058 -0.003777 0.099 Uiso 1 1 calc R U . . .
C35 C 0.36405(13) 0.51657(14) 0.00762(17) 0.0846(12) Uani 1 1 d . . . . .
H35 H 0.357013 0.520207 -0.024838 0.102 Uiso 1 1 calc R U . . .
C36 C 0.35771(13) 0.53806(15) 0.0435(2) 0.0868(13) Uani 1 1 d . . . . .
H36 H 0.347418 0.557655 0.035911 0.104 Uiso 1 1 calc R U . . .
C37 C 0.36636(11) 0.53111(13) 0.09093(17) 0.0784(11) Uani 1 1 d . . . . .
H37 H 0.360695 0.545883 0.115542 0.094 Uiso 1 1 calc R U . . .
C38 C 0.34491(12) 0.44147(15) 0.19204(17) 0.0836(13) Uani 1 1 d . . . . .
H38 H 0.360808 0.427309 0.178644 0.100 Uiso 1 1 calc R U . . .
C39 C 0.31489(13) 0.42904(16) 0.20675(19) 0.0901(14) Uani 1 1 d . . . . .
H39 H 0.310409 0.407144 0.203063 0.108 Uiso 1 1 calc R U . . .
C40 C 0.29201(13) 0.44835(17) 0.22642(19) 0.0934(16) Uani 1 1 d . . . . .
H40 H 0.271215 0.440292 0.237379 0.112 Uiso 1 1 calc R U . . .
C41 C 0.29945(12) 0.48099(18) 0.23054(17) 0.0953(17) Uani 1 1 d . . . . .
H41 H 0.283537 0.495213 0.243756 0.114 Uiso 1 1 calc R U . . .
C42 C 0.33091(11) 0.49207(14) 0.21467(15) 0.0806(13) Uani 1 1 d . . . . .
C43 C 0.34091(12) 0.52463(15) 0.21693(15) 0.0829(13) Uani 1 1 d . . . . .
C44 C 0.32200(16) 0.55095(16) 0.22820(19) 0.0957(16) Uani 1 1 d . . . . .
H44 H 0.299379 0.551978 0.238328 0.115 Uiso 1 1 calc R U . . .
C45 C 0.34481(17) 0.57591(16) 0.2209(2) 0.1002(17) Uani 1 1 d . . . . .
H45 H 0.340105 0.597735 0.224905 0.120 Uiso 1 1 calc R U . . .
C46 C 0.40635(15) 0.58050(13) 0.20041(18) 0.0857(13) Uani 1 1 d . . . . .
H46A H 0.401487 0.602796 0.192220 0.103 Uiso 1 1 calc R U . . .
H46B H 0.418480 0.571099 0.172638 0.103 Uiso 1 1 calc R U . . .
C47 C 0.41580(15) 0.56749(12) 0.28710(19) 0.0849(12) Uani 1 1 d . . . . .
H47 H 0.393460 0.560096 0.288699 0.102 Uiso 1 1 calc R U . . .
C48 C 0.42847(14) 0.57962(10) 0.24447(17) 0.0790(11) Uani 1 1 d . . . . .
C49 C 0.46106(15) 0.59145(10) 0.24133(16) 0.0803(12) Uani 1 1 d . . . . .
C50 C 0.48194(14) 0.59078(10) 0.28426(18) 0.0820(12) Uani 1 1 d . . . . .
C51 C 0.46854(16) 0.57694(11) 0.32710(17) 0.0844(14) Uani 1 1 d . . . . .
H51 H 0.482174 0.575190 0.355180 0.101 Uiso 1 1 calc R U . . .
C52 C 0.43685(17) 0.56626(11) 0.32865(17) 0.0877(15) Uani 1 1 d . . . . .
H52 H 0.428420 0.557745 0.358105 0.105 Uiso 1 1 calc R U . . .
C53 C 0.47445(14) 0.60547(11) 0.19866(18) 0.0810(12) Uani 1 1 d . . . . .
H53 H 0.461377 0.606372 0.169926 0.097 Uiso 1 1 calc R U . . .
C54 C 0.50573(17) 0.61754(13) 0.1987(2) 0.0916(14) Uani 1 1 d . . . . .
H54 H 0.514482 0.626240 0.169591 0.110 Uiso 1 1 calc R U . . .
C55 C 0.52545(16) 0.61751(12) 0.2406(2) 0.0906(14) Uani 1 1 d . . . . .
H55 H 0.547079 0.626664 0.239973 0.109 Uiso 1 1 calc R U . . .
C56 C 0.51359(15) 0.60431(11) 0.2823(2) 0.0853(13) Uani 1 1 d . . . . .
C57 C 0.53496(17) 0.60473(12) 0.3285(2) 0.0963(16) Uani 1 1 d . . . . .
H57A H 0.520687 0.610858 0.356235 0.116 Uiso 1 1 calc R U . . .
H57B H 0.543261 0.583092 0.334694 0.116 Uiso 1 1 calc R U . . .
C58 C 0.59567(16) 0.61781(17) 0.3140(2) 0.1008(16) Uani 1 1 d . . . . .
H58 H 0.603858 0.597344 0.306402 0.121 Uiso 1 1 calc R U . . .
C59 C 0.61347(17) 0.64582(14) 0.3152(2) 0.0961(15) Uani 1 1 d . . . . .
H59 H 0.636515 0.648459 0.308241 0.115 Uiso 1 1 calc R U . . .
C60 C 0.59149(16) 0.66888(14) 0.32816(19) 0.0905(14) Uani 1 1 d . . . . .
C61 C 0.59557(16) 0.70279(14) 0.3377(2) 0.0907(14) Uani 1 1 d . . . . .
C62 C 0.6273(2) 0.71617(19) 0.3348(3) 0.117(2) Uani 1 1 d . . . . .
H62 H 0.646549 0.704140 0.327123 0.140 Uiso 1 1 calc R U . . .
C63 C 0.6286(2) 0.74946(17) 0.3443(3) 0.122(2) Uani 1 1 d . . . . .
H63 H 0.649419 0.760145 0.343494 0.146 Uiso 1 1 calc R U . . .
C64 C 0.6006(2) 0.76562(16) 0.3544(3) 0.117(2) Uani 1 1 d . . . . .
H64 H 0.601673 0.787687 0.360420 0.141 Uiso 1 1 calc R U . . .
C65 C 0.5701(2) 0.75010(14) 0.3561(3) 0.1096(19) Uani 1 1 d . . . . .
H65 H 0.550387 0.761489 0.363624 0.132 Uiso 1 1 calc R U . . .
C66 C 0.5370(2) 0.71249(16) 0.2399(2) 0.116(2) Uani 1 1 d . . . . .
H66 H 0.557772 0.719156 0.252821 0.139 Uiso 1 1 calc R U . . .
C67 C 0.5314(3) 0.7189(2) 0.1920(3) 0.141(3) Uani 1 1 d . . . . .
H67 H 0.546995 0.729549 0.171912 0.170 Uiso 1 1 calc R U . . .
C68 C 0.4989(3) 0.7077(2) 0.1746(3) 0.148(3) Uani 1 1 d . . . . .
H68 H 0.493025 0.711283 0.141654 0.177 Uiso 1 1 calc R U . . .
C69 C 0.4764(3) 0.69192(18) 0.2045(3) 0.138(3) Uani 1 1 d . . . . .
H69 H 0.455670 0.684395 0.192402 0.165 Uiso 1 1 calc R U . . .
C70 C 0.4856(2) 0.68766(14) 0.2529(3) 0.117(2) Uani 1 1 d . . . . .
C71 C 0.4639(2) 0.67198(14) 0.2871(3) 0.1091(18) Uani 1 1 d . . . . .
C72 C 0.4316(2) 0.66017(15) 0.2815(3) 0.127(2) Uani 1 1 d . . . . .
H72 H 0.418159 0.661402 0.253188 0.152 Uiso 1 1 calc R U . . .
C73 C 0.4231(2) 0.64646(15) 0.3249(3) 0.116(2) Uani 1 1 d . . . . .
H73 H 0.402772 0.636082 0.332679 0.139 Uiso 1 1 calc R U . . .
C74 C 0.45296(15) 0.64113(12) 0.4037(3) 0.0972(16) Uani 1 1 d . . . . .
H74A H 0.476569 0.635811 0.410313 0.117 Uiso 1 1 calc R U . . .
H74B H 0.439691 0.621624 0.408125 0.117 Uiso 1 1 calc R U . . .
C75 C 0.44149(15) 0.66543(12) 0.4409(3) 0.0954(15) Uani 1 1 d . . . . .
C76 C 0.42301(17) 0.69163(14) 0.4264(3) 0.113(2) Uani 1 1 d . . . . .
H76 H 0.417010 0.694739 0.393418 0.135 Uiso 1 1 calc R U . . .
C77 C 0.41342(18) 0.71364(14) 0.4632(4) 0.122(3) Uani 1 1 d . . . . .
H77 H 0.399816 0.731199 0.454883 0.147 Uiso 1 1 calc R U . . .
C78 C 0.42322(18) 0.70987(13) 0.5085(3) 0.1064(18) Uani 1 1 d . . . . .
H78 H 0.417059 0.725537 0.531505 0.128 Uiso 1 1 calc R U . . .
C79 C 0.44215(18) 0.68421(13) 0.5248(3) 0.109(2) Uani 1 1 d . . . . .
C80 C 0.45146(14) 0.66141(11) 0.4886(3) 0.0962(17) Uani 1 1 d . . . . .
C81 C 0.47078(14) 0.63402(12) 0.5060(3) 0.0952(15) Uani 1 1 d . . . . .
H81 H 0.475832 0.617496 0.483833 0.114 Uiso 1 1 calc R U . . .
C82 C 0.48140(17) 0.63164(13) 0.5517(3) 0.0987(16) Uani 1 1 d . . . . .
H82 H 0.494454 0.614063 0.561661 0.118 Uiso 1 1 calc R U . . .
C83 C 0.47286(19) 0.65592(15) 0.5857(3) 0.114(2) Uani 1 1 d . . . . .
H83 H 0.480607 0.654198 0.618222 0.136 Uiso 1 1 calc R U . . .
C84 C 0.45424(17) 0.68113(14) 0.5733(3) 0.1044(17) Uani 1 1 d . . . . .
C85 C 0.4453(3) 0.70549(17) 0.6104(3) 0.133(3) Uani 1 1 d . . . . .
H85 H 0.434111 0.724625 0.602572 0.159 Uiso 1 1 calc R U . . .
C86 C 0.4865(3) 0.7031(2) 0.6820(5) 0.152(3) Uani 1 1 d . . . . .
H86 H 0.503927 0.715503 0.668635 0.183 Uiso 1 1 calc R U . . .
C87 C 0.4866(3) 0.6872(2) 0.7269(4) 0.145(3) Uani 1 1 d . . . . .
H87 H 0.492768 0.698667 0.751111 0.174 Uiso 1 1 d R U . . .
C88 C 0.4578(2) 0.67148(16) 0.7299(3) 0.1204(19) Uani 1 1 d . . . . .
C89 C 0.4458(2) 0.65306(18) 0.7678(3) 0.127(2) Uani 1 1 d . . . . .
C90 C 0.4622(3) 0.6453(2) 0.8107(3) 0.143(3) Uani 1 1 d . . . . .
H90 H 0.484563 0.651881 0.815340 0.172 Uiso 1 1 calc R U . . .
C91 C 0.4469(3) 0.6285(2) 0.8456(3) 0.154(3) Uani 1 1 d . . . . .
H91 H 0.458325 0.623191 0.874688 0.184 Uiso 1 1 calc R U . . .
C92 C 0.4167(3) 0.6200(2) 0.8388(3) 0.154(3) Uani 1 1 d . . . . .
H92 H 0.406251 0.607775 0.863429 0.185 Uiso 1 1 calc R U . . .
C93 C 0.3985(3) 0.6274(2) 0.7981(3) 0.135(3) Uani 1 1 d . . . . .
H93 H 0.375935 0.620681 0.795263 0.162 Uiso 1 1 calc R U . . .
C94 C 0.47400(16) 0.74978(11) 0.3281(2) 0.0902(15) Uani 1 1 d . . . . .
H94 H 0.475457 0.744210 0.294736 0.108 Uiso 1 1 calc R U . . .
C95 C 0.45368(18) 0.77512(13) 0.3414(2) 0.0994(17) Uani 1 1 d . . . . .
H95 H 0.441236 0.786247 0.317533 0.119 Uiso 1 1 calc R U . . .
C96 C 0.45189(19) 0.78381(13) 0.3896(2) 0.1014(17) Uani 1 1 d . . . . .
H96 H 0.438423 0.801141 0.399370 0.122 Uiso 1 1 calc R U . . .
C97 C 0.4701(2) 0.76683(13) 0.4236(2) 0.108(2) Uani 1 1 d . . . . .
H97 H 0.470027 0.772685 0.456935 0.130 Uiso 1 1 calc R U . . .
C98 C 0.48813(18) 0.74134(12) 0.4077(2) 0.0962(16) Uani 1 1 d . . . . .
C99 C 0.50630(15) 0.72077(12) 0.4420(2) 0.0881(14) Uani 1 1 d . . . . .
C100 C 0.5104(2) 0.72384(15) 0.4922(2) 0.1048(18) Uani 1 1 d . . . . .
H100 H 0.503003 0.740302 0.512945 0.126 Uiso 1 1 calc R U . . .
C101 C 0.52834(17) 0.69643(14) 0.5040(2) 0.1023(18) Uani 1 1 d . . . . .
H101 H 0.535232 0.690447 0.535736 0.123 Uiso 1 1 calc R U . . .
C102 C 0.55026(14) 0.64988(13) 0.4605(2) 0.0900(14) Uani 1 1 d . . . . .
H10A H 0.539687 0.637413 0.434284 0.108 Uiso 1 1 calc R U . . .
H10B H 0.546873 0.638361 0.491404 0.108 Uiso 1 1 calc R U . . .
C103 C 0.58779(13) 0.65249(14) 0.45040(19) 0.0880(14) Uani 1 1 d . . . . .
C104 C 0.60441(17) 0.68113(15) 0.4528(2) 0.0998(17) Uani 1 1 d . . . . .
H104 H 0.592891 0.700074 0.460560 0.120 Uiso 1 1 calc R U . . .
C105 C 0.63980(18) 0.6812(2) 0.4431(2) 0.109(2) Uani 1 1 d . . . . .
H105 H 0.651479 0.700696 0.445647 0.131 Uiso 1 1 calc R U . . .
C106 C 0.65656(16) 0.65609(16) 0.4311(3) 0.1016(17) Uani 1 1 d . . . . .
H106 H 0.679851 0.657617 0.425286 0.122 Uiso 1 1 calc R U . . .
C107 C 0.64030(12) 0.62624(15) 0.42664(19) 0.0892(16) Uani 1 1 d . . . . .
C108 C 0.60566(12) 0.62479(13) 0.4378(2) 0.0838(13) Uani 1 1 d . . . . .
C109 C 0.58940(13) 0.59534(14) 0.4350(2) 0.0963(17) Uani 1 1 d . . . . .
H109 H 0.566772 0.593613 0.444849 0.116 Uiso 1 1 calc R U . . .
C110 C 0.60595(14) 0.56906(14) 0.4181(3) 0.0955(16) Uani 1 1 d . . . . .
H110 H 0.594465 0.549526 0.415283 0.115 Uiso 1 1 calc R U . . .
C111 C 0.63989(13) 0.57102(15) 0.4051(2) 0.0938(15) Uani 1 1 d . . . . .
H111 H 0.651080 0.552909 0.392871 0.113 Uiso 1 1 calc R U . . .
C112 C 0.65709(13) 0.59947(15) 0.4101(2) 0.0907(14) Uani 1 1 d . . . . .
C113 C 0.69327(14) 0.60083(18) 0.3941(2) 0.1014(18) Uani 1 1 d . . . . .
H113 H 0.706292 0.619522 0.396126 0.122 Uiso 1 1 calc R U . . .
C114 C 0.70381(15) 0.5606(2) 0.3297(2) 0.110(2) Uani 1 1 d . . . . .
H114 H 0.694339 0.571906 0.303293 0.132 Uiso 1 1 calc R U . . .
C115 C 0.71621(17) 0.5326(2) 0.3269(2) 0.105(2) Uani 1 1 d . . . . .
H115 H 0.718332 0.519874 0.298666 0.127 Uiso 1 1 calc R U . . .
C116 C 0.72604(12) 0.52498(16) 0.37514(17) 0.0900(15) Uani 1 1 d . . . . .
C117 C 0.74309(11) 0.49761(15) 0.39412(16) 0.0831(14) Uani 1 1 d . . . . .
C118 C 0.75157(14) 0.4708(2) 0.3669(2) 0.103(2) Uani 1 1 d . . . . .
H118 H 0.746035 0.470078 0.333405 0.124 Uiso 1 1 calc R U . . .
C119 C 0.76696(14) 0.44664(18) 0.3867(2) 0.0972(16) Uani 1 1 d . . . . .
H119 H 0.772601 0.428657 0.367758 0.117 Uiso 1 1 calc R U . . .
C120 C 0.77463(13) 0.44785(16) 0.4345(2) 0.0927(14) Uani 1 1 d . . . . .
H120 H 0.785458 0.430560 0.449818 0.111 Uiso 1 1 calc R U . . .
C121 C 0.76632(12) 0.47517(14) 0.46129(19) 0.0840(13) Uani 1 1 d . . . . .
H121 H 0.772260 0.476083 0.494650 0.101 Uiso 1 1 calc R U . . .
C122 C 0.78735(12) 0.58434(13) 0.41866(18) 0.0802(12) Uani 1 1 d . . . . .
H122 H 0.770412 0.584113 0.394541 0.096 Uiso 1 1 calc R U . . .
C123 C 0.81544(11) 0.60326(13) 0.41031(19) 0.0807(12) Uani 1 1 d . . . . .
H123 H 0.817118 0.616392 0.382446 0.097 Uiso 1 1 calc R U . . .
C124 C 0.84092(11) 0.60187(13) 0.44504(19) 0.0824(12) Uani 1 1 d . . . . .
H124 H 0.860992 0.613386 0.440365 0.099 Uiso 1 1 calc R U . . .
C125 C 0.83665(11) 0.58374(13) 0.48587(18) 0.0809(12) Uani 1 1 d . . . . .
H125 H 0.853153 0.583575 0.510625 0.097 Uiso 1 1 calc R U . . .
C126 C 0.80768(11) 0.56547(13) 0.49066(16) 0.0769(11) Uani 1 1 d . . . . .
C127 C 0.80060(12) 0.54628(13) 0.53361(16) 0.0772(11) Uani 1 1 d . . . . .
C128 C 0.82094(12) 0.53875(15) 0.57283(17) 0.0864(14) Uani 1 1 d . . . . .
H128 H 0.843362 0.545097 0.578215 0.104 Uiso 1 1 calc R U . . .
C129 C 0.80169(13) 0.52035(17) 0.60163(17) 0.0948(16) Uani 1 1 d . . . . .
H129 H 0.808394 0.511207 0.631580 0.114 Uiso 1 1 calc R U . . .
C130 C 0.74173(13) 0.50283(13) 0.60158(16) 0.0796(12) Uani 1 1 d . . . . .
H13A H 0.748706 0.487460 0.626690 0.096 Uiso 1 1 calc R U . . .
H13B H 0.729701 0.491047 0.575946 0.096 Uiso 1 1 calc R U . . .
C131 C 0.71822(12) 0.52639(12) 0.62418(14) 0.0741(11) Uani 1 1 d . . . . .
C132 C 0.72744(13) 0.55719(13) 0.63099(16) 0.0826(13) Uani 1 1 d . . . . .
H132 H 0.749126 0.563993 0.621866 0.099 Uiso 1 1 calc R U . . .
C133 C 0.70452(14) 0.57906(13) 0.65175(17) 0.0848(13) Uani 1 1 d . . . . .
H133 H 0.710730 0.600586 0.655226 0.102 Uiso 1 1 calc R U . . .
C134 C 0.67391(13) 0.56943(11) 0.66660(15) 0.0745(11) Uani 1 1 d . . . . .
H134 H 0.659317 0.584299 0.681293 0.089 Uiso 1 1 calc R U . . .
C135 C 0.66310(11) 0.53774(11) 0.66077(14) 0.0703(10) Uani 1 1 d . . . . .
C136 C 0.68627(11) 0.51578(11) 0.63962(14) 0.0697(10) Uani 1 1 d . . . . .
C137 C 0.67586(13) 0.48363(12) 0.63380(15) 0.0769(11) Uani 1 1 d . . . . .
H137 H 0.690979 0.468531 0.620895 0.092 Uiso 1 1 calc R U . . .
C138 C 0.64490(12) 0.47464(12) 0.64644(16) 0.0770(11) Uani 1 1 d . . . . .
H138 H 0.638086 0.453442 0.641073 0.092 Uiso 1 1 calc R U . . .
C139 C 0.62207(12) 0.49654(11) 0.66785(17) 0.0736(10) Uani 1 1 d . . . . .
H139 H 0.600348 0.489651 0.676625 0.088 Uiso 1 1 calc R U . . .
C140 C 0.63090(12) 0.52674(11) 0.67576(13) 0.0709(10) Uani 1 1 d . . . . .
C141 C 0.60741(12) 0.54958(11) 0.69943(16) 0.0716(10) Uani 1 1 d . . . . .
H14A H 0.618546 0.559203 0.727901 0.086 Uiso 1 1 calc R U . . .
H14B H 0.602122 0.566713 0.676226 0.086 Uiso 1 1 calc R U . . .
C142 C 0.54859(13) 0.53078(12) 0.68769(17) 0.0811(12) Uani 1 1 d . . . . .
H142 H 0.545487 0.539348 0.656129 0.097 Uiso 1 1 calc R U . . .
C143 C 0.52643(11) 0.51327(11) 0.71139(18) 0.0754(11) Uani 1 1 d . . . . .
H143 H 0.504774 0.507187 0.700985 0.091 Uiso 1 1 calc R U . . .
C144 C 0.54265(10) 0.50569(10) 0.75615(16) 0.0690(9) Uani 1 1 d . . . . .
C145 C 0.53014(10) 0.48821(10) 0.79777(17) 0.0696(9) Uani 1 1 d . . . . .
C146 C 0.49818(11) 0.47608(11) 0.8006(2) 0.0806(12) Uani 1 1 d . . . . .
H146 H 0.483241 0.477961 0.773978 0.097 Uiso 1 1 calc R U . . .
C147 C 0.48835(13) 0.46105(13) 0.8432(2) 0.0888(14) Uani 1 1 d . . . . .
H147 H 0.466526 0.452527 0.846196 0.107 Uiso 1 1 calc R U . . .
C148 C 0.51036(15) 0.45877(13) 0.8805(2) 0.0901(15) Uani 1 1 d . . . . .
H148 H 0.503981 0.448777 0.909940 0.108 Uiso 1 1 calc R U . . .
C149 C 0.54179(12) 0.47092(13) 0.87542(19) 0.0815(11) Uani 1 1 d . . . . .
H149 H 0.557001 0.468623 0.901631 0.098 Uiso 1 1 calc R U . . .
C150 C 0.73341(15) 0.61196(15) 0.5162(2) 0.0947(14) Uani 1 1 d . . . . .
H150 H 0.756014 0.613646 0.506210 0.114 Uiso 1 1 calc R U . . .
C151 C 0.71775(17) 0.63788(18) 0.5350(3) 0.1068(17) Uani 1 1 d . . . . .
H151 H 0.729623 0.657150 0.538690 0.128 Uiso 1 1 calc R U . . .
C152 C 0.68462(19) 0.63605(18) 0.5486(2) 0.1089(18) Uani 1 1 d . . . . .
H152 H 0.673153 0.654233 0.559935 0.131 Uiso 1 1 calc R U . . .
C153 C 0.66870(15) 0.60767(18) 0.5454(2) 0.0978(16) Uani 1 1 d . . . . .
H153 H 0.646240 0.605546 0.555866 0.117 Uiso 1 1 calc R U . . .
C154 C 0.68554(14) 0.58236(15) 0.52685(18) 0.0876(13) Uani 1 1 d . . . . .
C155 C 0.67073(12) 0.55096(15) 0.52489(16) 0.0829(13) Uani 1 1 d . . . . .
C156 C 0.63944(12) 0.54018(18) 0.53972(19) 0.0920(16) Uani 1 1 d . . . . .
H156 H 0.621713 0.552463 0.552633 0.110 Uiso 1 1 calc R U . . .
C157 C 0.63958(12) 0.50862(17) 0.53192(19) 0.0902(15) Uani 1 1 d . . . . .
H157 H 0.621813 0.494486 0.538879 0.108 Uiso 1 1 calc R U . . .
C158 C 0.67871(11) 0.47057(14) 0.49498(16) 0.0811(13) Uani 1 1 d . . . . .
H15A H 0.667023 0.454202 0.514184 0.097 Uiso 1 1 calc R U . . .
H15B H 0.702976 0.467666 0.499905 0.097 Uiso 1 1 calc R U . . .
C159 C 0.67061(11) 0.46580(14) 0.44108(16) 0.0804(12) Uani 1 1 d . . . . .
C160 C 0.65423(12) 0.48845(14) 0.41544(18) 0.0820(12) Uani 1 1 d . . . . .
H160 H 0.646639 0.506948 0.431536 0.098 Uiso 1 1 calc R U . . .
C161 C 0.64835(12) 0.48481(14) 0.36499(19) 0.0839(12) Uani 1 1 d . . . . .
H161 H 0.636919 0.501003 0.347879 0.101 Uiso 1 1 calc R U . . .
C162 C 0.65831(13) 0.45958(15) 0.34131(17) 0.0885(14) Uani 1 1 d . . . . .
H162 H 0.655026 0.458085 0.307229 0.106 Uiso 1 1 calc R U . . .
C163 C 0.67422(11) 0.43425(14) 0.36723(18) 0.0827(12) Uani 1 1 d . . . . .
C164 C 0.68088(11) 0.43750(14) 0.41693(17) 0.0797(12) Uani 1 1 d . . . . .
C165 C 0.69690(12) 0.41196(14) 0.44261(19) 0.0852(13) Uani 1 1 d . . . . .
H165 H 0.700947 0.413544 0.476511 0.102 Uiso 1 1 calc R U . . .
C166 C 0.70579(14) 0.38657(18) 0.4188(2) 0.0992(16) Uani 1 1 d . . . . .
H166 H 0.717179 0.370286 0.435723 0.119 Uiso 1 1 calc R U . . .
C167 C 0.69931(15) 0.38255(18) 0.3701(2) 0.1045(18) Uani 1 1 d . . . . .
H167 H 0.705844 0.363425 0.354776 0.125 Uiso 1 1 calc R U . . .
C168 C 0.68375(15) 0.40526(18) 0.34317(19) 0.0986(17) Uani 1 1 d . . . . .
Cl1C Cl 0.58796(5) 0.56945(6) 0.07680(6) 0.1137(6) Uani 0.8273 1 d . . P . .
Cl2C Cl 0.61143(16) 0.59275(14) 0.1794(2) 0.1425(16) Uani 0.4504 1 d . . P . .
Cl3C Cl 0.76285(16) 0.63397(17) 0.3241(3) 0.225(3) Uani 0.697 1 d . . P . .
Cl4C Cl 0.73023(6) 0.46560(7) 0.22517(8) 0.1162(7) Uani 0.7729 1 d . . P . .
Cl5C Cl 0.4694(2) 0.78830(16) 0.5545(3) 0.194(4) Uiso 0.621(17) 1 d . . P B 1
Cl6C Cl 0.38238(14) 0.66507(12) 0.17126(19) 0.1643(16) Uani 0.6058 1 d . . P . .
Cl7C Cl 0.57957(7) 0.60640(10) 0.59549(12) 0.1393(11) Uani 0.6819 1 d . . P . .
Cl8C Cl 0.62030(5) 0.41086(6) 0.55337(8) 0.1080(6) Uani 0.7772 1 d . . P . .
P1DA P 0.5489(4) 0.5166(4) 0.3593(7) 0.134(5) Uani 0.159(7) 1 d D . P C 2
F3DA F 0.5302(6) 0.5306(6) 0.3745(11) 0.093(6) Uani 0.159(7) 1 d . . P C 2
O2DA O 0.5687(5) 0.4994(6) 0.4014(11) 0.096(6) Uani 0.159(7) 1 d . . P C 2
O4DA O 0.549600 0.495800 0.321301 0.155(14) Uani 0.159(7) 1 d . . P C 2
O5DA O 0.5779(5) 0.5361(5) 0.3415(8) 0.096(6) Uani 0.159(7) 1 d D . P C 2
P1DB P 0.584579 0.526180 0.269810 0.186(2) Uani 0.572(7) 1 d D U P D 1
F2DB F 0.56579(14) 0.51351(14) 0.29633(16) 0.0834(15) Uani 0.572(7) 1 d . U P D 1
O3DB O 0.6086(2) 0.5005(2) 0.2494(4) 0.136(3) Uani 0.572(7) 1 d D U P . .
O4DB O 0.57684(17) 0.5453(2) 0.2354(3) 0.110(3) Uani 0.572(7) 1 d . U P D 1
O5DB O 0.6091(3) 0.54337(17) 0.2988(3) 0.121(3) Uani 0.572(7) 1 d . U P D 1
C1DB C 0.6211(7) 0.4845(6) 0.2091(9) 0.201(9) Uani 0.57 1 d D U P D 1
C2DB C 0.6044(12) 0.4985(12) 0.1623(16) 0.300 Uiso 0.57 1 d D U P . .
O1E O 0.50646(10) 0.56965(9) 0.44471(16) 0.0955(10) Uani 1 1 d . . . . .
O2E O 0.5671(4) 0.5025(4) 0.4709(6) 0.156(8) Uiso 0.49(3) 1 d . . . E 2
O3E O 0.55925(15) 0.44989(15) 0.5327(3) 0.143(2) Uani 1 1 d . . . . .
O4E O 0.4645(3) 0.4950(3) 0.4163(5) 0.203(7) Uiso 0.81(3) 1 d . . . . .
O5E O 0.5299(2) 0.4624(2) 0.4337(4) 0.150(5) Uani 0.71(2) 1 d . . . F 1
O6DB O 0.5294(2) 0.51790(18) 0.3902(3) 0.127(2) Uani 0.85 1 d . . P G 1
O6E O 0.5353(2) 0.56045(14) 0.5381(2) 0.153(2) Uani 1 1 d . . . . .
Cl5D Cl 0.4463(4) 0.7893(3) 0.5680(5) 0.199(6) Uiso 0.379(17) 1 d . . P B 2

loop_
_atom_site_aniso_label
_atom_site_aniso_U_11
_atom_site_aniso_U_22
_atom_site_aniso_U_33
_atom_site_aniso_U_23
_atom_site_aniso_U_13
_atom_site_aniso_U_12
Co1 0.0621(3) 0.1052(5) 0.0519(3) -0.0046(3) 0.0029(2) -0.0109(3)
Co2 0.1194(6) 0.0646(4) 0.0787(4) 0.0004(3) -0.0253(4) -0.0021(3)
Co3 0.1400(7) 0.1105(6) 0.0716(4) -0.0273(4) -0.0365(4) 0.0493(5)
Co10 0.0568(3) 0.0809(4) 0.0527(3) -0.0057(2) 0.0005(2) -0.0054(2)
N1A 0.075(7) 0.105(8) 0.065(5) -0.009(6) 0.004(5) -0.014(5)
N1B 0.074(10) 0.115(10) 0.080(6) -0.013(9) 0.012(8) 0.001(6)
N2A 0.050(7) 0.096(7) 0.051(4) 0.004(6) 0.009(6) 0.006(5)
N2B 0.070(7) 0.113(7) 0.064(5) 0.002(4) 0.025(5) 0.001(5)
N3A 0.089(7) 0.084(6) 0.067(7) 0.011(5) -0.012(5) -0.003(5)
N3B 0.087(6) 0.080(6) 0.060(5) -0.003(4) -0.002(4) 0.007(5)
N4 0.115(3) 0.126(4) 0.068(2) -0.013(2) -0.024(2) 0.029(3)
N5 0.087(2) 0.102(3) 0.071(2) -0.020(2) -0.0200(19) 0.012(2)
N6 0.081(2) 0.097(3) 0.073(2) -0.0147(19) -0.0135(19) -0.003(2)
N7 0.068(2) 0.115(3) 0.0558(18) -0.0162(19) 0.0040(16) -0.016(2)
N8 0.066(2) 0.121(3) 0.065(2) 0.008(2) -0.0078(17) -0.011(2)
N9 0.070(2) 0.129(4) 0.077(3) 0.018(2) -0.0038(19) -0.010(2)
N10 0.0618(17) 0.106(3) 0.0569(18) -0.0142(17) 0.0054(15) -0.0106(17)
N12 0.0654(18) 0.110(3) 0.0476(16) -0.0072(16) 0.0014(14) -0.0046(18)
N13 0.069(2) 0.131(3) 0.0533(18) -0.0065(19) 0.0000(16) -0.008(2)
N14 0.0636(18) 0.116(3) 0.0514(17) 0.0013(18) 0.0044(15) -0.0079(19)
N15 0.064(2) 0.118(3) 0.062(2) 0.001(2) 0.0048(16) -0.0130(19)
N16 0.074(2) 0.112(3) 0.063(2) -0.0057(19) 0.0054(17) -0.001(2)
N17 0.081(2) 0.080(2) 0.0545(17) -0.0043(15) -0.0031(16) -0.0072(16)
N18 0.0622(16) 0.0738(19) 0.0537(16) -0.0084(13) 0.0003(13) -0.0049(14)
N19 0.0621(17) 0.076(2) 0.0691(19) -0.0023(15) 0.0070(16) -0.0094(14)
N20 0.170(6) 0.080(3) 0.150(5) -0.041(3) -0.048(4) 0.012(3)
N21 0.160(5) 0.076(3) 0.122(4) -0.033(3) -0.048(4) 0.019(3)
N22 0.169(5) 0.119(4) 0.073(3) -0.032(2) -0.042(3) 0.059(3)
N23 0.076(2) 0.078(2) 0.068(2) -0.0120(16) 0.0027(17) 0.0056(16)
N24 0.0710(19) 0.083(2) 0.0540(17) -0.0036(15) 0.0005(15) -0.0092(16)
N25 0.0589(17) 0.095(2) 0.0527(17) -0.0051(15) 0.0022(14) -0.0009(16)
N26 0.0607(17) 0.103(3) 0.0578(18) -0.0104(17) -0.0050(15) -0.0130(17)
N27 0.077(2) 0.089(2) 0.0511(16) -0.0082(15) -0.0033(15) 0.0061(17)
N28 0.094(3) 0.091(3) 0.067(2) -0.0115(18) -0.0147(19) 0.017(2)
N29 0.125(4) 0.067(2) 0.134(4) -0.015(2) -0.051(3) -0.002(2)
N30 0.131(4) 0.064(2) 0.103(3) -0.014(2) -0.041(3) 0.009(2)
N31 0.155(4) 0.089(3) 0.069(2) -0.011(2) -0.027(3) 0.023(3)
N32 0.139(4) 0.061(2) 0.075(2) -0.0037(17) -0.021(2) 0.000(2)
N33 0.110(3) 0.070(2) 0.083(3) 0.0062(18) -0.033(2) -0.010(2)
N34 0.097(3) 0.091(3) 0.078(2) 0.012(2) -0.021(2) -0.015(2)
N35 0.118(3) 0.076(2) 0.076(2) 0.0070(18) -0.018(2) -0.010(2)
N36 0.112(3) 0.074(2) 0.088(3) 0.005(2) -0.025(2) -0.006(2)
N37 0.112(3) 0.078(3) 0.094(3) 0.001(2) -0.025(3) 0.005(2)
C1A 0.072(7) 0.091(11) 0.060(5) -0.016(7) -0.009(5) -0.025(6)
C1B 0.086(9) 0.082(9) 0.060(5) -0.014(6) 0.005(6) -0.014(6)
C2A 0.095(9) 0.131(9) 0.060(6) 0.001(6) 0.027(6) -0.001(7)
C2B 0.079(8) 0.121(9) 0.118(11) -0.002(8) 0.027(7) -0.004(6)
C3A 0.071(7) 0.127(9) 0.079(7) 0.004(7) 0.017(6) 0.011(7)
C3B 0.093(9) 0.124(8) 0.094(8) -0.015(7) 0.031(8) 0.013(7)
C4A 0.074(7) 0.099(7) 0.059(6) -0.005(5) 0.002(6) 0.015(5)
C4B 0.078(7) 0.106(8) 0.075(6) 0.011(7) 0.004(6) 0.015(5)
C5A 0.086(8) 0.091(8) 0.087(8) -0.007(7) -0.015(7) 0.012(6)
C5B 0.083(8) 0.109(7) 0.071(6) -0.012(6) 0.003(6) 0.013(6)
C6A 0.154(15) 0.103(9) 0.104(10) -0.016(8) -0.023(10) 0.046(8)
C6B 0.156(14) 0.120(10) 0.120(12) -0.040(10) 0.039(12) 0.002(10)
C7A 0.166(16) 0.111(10) 0.107(12) -0.030(10) -0.033(11) 0.036(10)
C7B 0.113(10) 0.106(8) 0.112(10) -0.015(8) -0.022(7) 0.027(7)
C8A 0.149(16) 0.078(9) 0.149(18) -0.014(9) -0.039(12) 0.038(9)
C8B 0.141(11) 0.091(8) 0.098(9) -0.001(6) -0.005(7) 0.015(7)
C9A 0.096(9) 0.069(8) 0.102(10) -0.001(7) -0.024(8) 0.004(6)
C9B 0.103(8) 0.079(7) 0.088(7) -0.002(5) -0.008(6) 0.000(5)
C10 0.154(6) 0.152(6) 0.102(4) -0.029(4) -0.055(5) 0.062(5)
C11 0.152(6) 0.141(6) 0.108(5) 0.003(4) -0.043(5) 0.037(5)
C12 0.136(5) 0.161(6) 0.079(3) 0.010(3) -0.034(4) 0.018(5)
C13 0.103(4) 0.140(5) 0.072(3) 0.001(3) -0.020(3) -0.007(3)
C14 0.094(3) 0.123(4) 0.071(3) -0.013(3) -0.015(2) 0.014(3)
C15 0.082(3) 0.106(3) 0.066(2) -0.014(2) -0.010(2) 0.007(2)
C16 0.084(3) 0.114(4) 0.075(3) -0.017(3) -0.005(2) -0.014(3)
C17 0.083(3) 0.110(4) 0.076(3) -0.026(3) -0.004(2) -0.010(3)
C18 0.079(3) 0.108(4) 0.081(3) -0.019(3) -0.014(2) 0.009(2)
C19 0.082(3) 0.071(2) 0.079(3) -0.014(2) -0.002(2) 0.002(2)
C20 0.084(3) 0.074(2) 0.071(3) -0.0026(19) -0.006(2) 0.005(2)
C21 0.090(3) 0.077(3) 0.073(3) -0.001(2) -0.002(2) 0.008(2)
C22 0.081(3) 0.063(2) 0.078(3) -0.0068(18) -0.002(2) 0.0061(18)
C23 0.077(2) 0.063(2) 0.072(2) -0.0076(17) 0.003(2) 0.0037(17)
C24 0.077(2) 0.064(2) 0.074(2) -0.0110(18) -0.005(2) 0.0121(17)
C25 0.065(2) 0.090(3) 0.079(3) 0.002(2) 0.001(2) 0.005(2)
C26 0.084(3) 0.082(3) 0.076(3) 0.000(2) 0.010(2) 0.005(2)
C27 0.068(2) 0.093(3) 0.069(2) -0.006(2) 0.0040(19) 0.009(2)
C28 0.080(3) 0.076(2) 0.070(2) -0.0018(19) 0.000(2) 0.0105(19)
C29 0.072(2) 0.079(3) 0.077(3) -0.005(2) 0.000(2) -0.0008(19)
C30 0.091(3) 0.095(3) 0.082(3) -0.028(3) 0.005(3) -0.005(3)
C31 0.072(2) 0.104(3) 0.062(2) -0.023(2) 0.002(2) 0.001(2)
C32 0.0576(19) 0.098(3) 0.056(2) -0.0068(19) 0.0053(16) -0.0070(18)
C33 0.061(2) 0.092(3) 0.057(2) -0.0057(18) 0.0095(17) -0.0116(19)
C34 0.080(3) 0.112(4) 0.055(2) -0.009(2) 0.009(2) -0.014(2)
C35 0.088(3) 0.111(4) 0.055(2) 0.006(2) -0.005(2) 0.002(3)
C36 0.075(3) 0.112(4) 0.073(3) 0.012(2) -0.002(2) -0.002(2)
C37 0.063(2) 0.107(3) 0.065(2) -0.003(2) 0.0013(19) 0.003(2)
C38 0.065(2) 0.119(4) 0.067(2) -0.015(2) -0.0040(19) -0.016(2)
C39 0.078(3) 0.121(4) 0.071(3) -0.006(3) 0.004(2) -0.028(3)
C40 0.070(3) 0.145(5) 0.066(3) 0.010(3) -0.005(2) -0.029(3)
C41 0.060(2) 0.171(6) 0.055(2) -0.001(3) 0.0047(19) 0.010(3)
C42 0.059(2) 0.135(4) 0.0475(19) -0.006(2) -0.0058(17) -0.004(2)
C43 0.073(2) 0.128(4) 0.0472(19) -0.010(2) -0.0053(18) 0.023(3)
C44 0.099(4) 0.122(4) 0.066(3) -0.012(3) -0.005(3) 0.023(3)
C45 0.118(4) 0.104(4) 0.079(3) -0.024(3) -0.011(3) 0.034(3)
C46 0.111(4) 0.081(3) 0.065(2) -0.004(2) -0.014(2) 0.003(3)
C47 0.105(3) 0.074(3) 0.075(3) -0.005(2) -0.012(3) -0.010(2)
C48 0.106(3) 0.065(2) 0.067(2) -0.0116(18) -0.009(2) -0.008(2)
C49 0.120(4) 0.062(2) 0.059(2) -0.0080(17) -0.015(2) 0.009(2)
C50 0.111(3) 0.060(2) 0.075(3) -0.0044(19) -0.020(2) -0.005(2)
C51 0.129(4) 0.059(2) 0.066(2) 0.0006(18) -0.024(3) -0.003(2)
C52 0.136(4) 0.065(2) 0.062(2) 0.0022(18) -0.016(3) -0.023(3)
C53 0.099(3) 0.073(3) 0.071(3) -0.006(2) -0.012(2) -0.001(2)
C54 0.124(4) 0.081(3) 0.070(3) -0.010(2) 0.001(3) 0.003(3)
C55 0.115(4) 0.070(3) 0.087(3) 0.002(2) -0.007(3) 0.004(2)
C56 0.108(3) 0.063(2) 0.084(3) -0.005(2) -0.007(3) 0.004(2)
C57 0.118(4) 0.063(3) 0.108(4) 0.003(2) -0.033(3) -0.001(2)
C58 0.105(4) 0.105(4) 0.093(4) -0.008(3) -0.014(3) 0.019(3)
C59 0.110(4) 0.093(4) 0.085(3) 0.000(3) -0.029(3) 0.009(3)
C60 0.111(4) 0.090(3) 0.070(3) 0.003(2) -0.017(3) -0.013(3)
C61 0.106(4) 0.086(3) 0.079(3) 0.011(2) -0.010(3) -0.006(3)
C62 0.124(5) 0.120(5) 0.107(5) 0.028(4) 0.000(4) -0.020(4)
C63 0.127(5) 0.091(4) 0.147(6) 0.017(4) -0.032(5) -0.021(4)
C64 0.130(5) 0.081(4) 0.141(6) 0.007(3) -0.038(4) -0.020(4)
C65 0.137(5) 0.069(3) 0.123(5) 0.004(3) -0.025(4) -0.015(3)
C66 0.175(6) 0.097(4) 0.075(3) 0.003(3) -0.015(3) 0.034(4)
C67 0.217(8) 0.125(5) 0.082(4) 0.004(4) -0.014(5) 0.063(5)
C68 0.250(9) 0.112(5) 0.081(4) -0.020(3) -0.054(5) 0.076(5)
C69 0.222(8) 0.095(4) 0.096(4) -0.017(3) -0.069(5) 0.047(4)
C70 0.185(6) 0.072(3) 0.095(4) -0.023(3) -0.059(4) 0.037(3)
C71 0.152(5) 0.075(3) 0.101(4) -0.021(3) -0.047(4) 0.029(3)
C72 0.155(5) 0.079(3) 0.147(5) -0.038(3) -0.079(5) 0.027(3)
C73 0.125(4) 0.079(3) 0.143(5) -0.031(3) -0.061(4) 0.020(3)
C74 0.100(3) 0.066(3) 0.125(5) -0.008(3) -0.032(3) 0.001(2)
C75 0.093(3) 0.067(3) 0.126(5) -0.005(3) -0.021(3) -0.001(2)
C76 0.103(4) 0.084(3) 0.151(6) -0.014(4) -0.025(4) 0.002(3)
C77 0.112(4) 0.065(3) 0.189(8) -0.012(4) -0.026(5) 0.018(3)
C78 0.121(5) 0.068(3) 0.130(5) -0.007(3) -0.021(4) 0.009(3)
C79 0.115(4) 0.067(3) 0.146(6) -0.017(3) -0.012(4) -0.005(3)
C80 0.094(3) 0.053(2) 0.141(5) -0.003(3) -0.024(3) -0.002(2)
C81 0.096(3) 0.067(3) 0.123(5) -0.006(3) -0.004(3) 0.005(2)
C82 0.112(4) 0.075(3) 0.109(4) 0.005(3) -0.005(3) 0.006(3)
C83 0.119(5) 0.083(4) 0.139(6) 0.007(4) -0.016(4) -0.005(3)
C84 0.110(4) 0.076(3) 0.127(5) -0.013(3) -0.011(4) -0.003(3)
C85 0.175(7) 0.080(4) 0.143(7) -0.028(4) -0.031(6) 0.020(4)
C86 0.179(7) 0.090(5) 0.187(8) -0.044(4) -0.042(6) -0.019(5)
C87 0.152(6) 0.125(6) 0.159(7) -0.061(5) -0.048(5) 0.032(4)
C88 0.141(5) 0.091(4) 0.129(4) -0.055(3) -0.057(4) 0.028(3)
C89 0.175(5) 0.110(4) 0.095(4) -0.052(3) -0.048(4) 0.056(4)
C90 0.199(7) 0.110(5) 0.121(5) -0.063(4) -0.071(5) 0.083(5)
C91 0.226(8) 0.130(6) 0.105(5) -0.046(4) -0.072(6) 0.086(6)
C92 0.215(8) 0.167(7) 0.079(4) -0.025(4) -0.048(5) 0.094(6)
C93 0.191(7) 0.139(6) 0.074(3) -0.028(3) -0.035(4) 0.059(5)
C94 0.128(4) 0.062(2) 0.081(3) 0.007(2) -0.025(3) 0.000(2)
C95 0.139(5) 0.070(3) 0.090(3) 0.012(2) -0.025(3) 0.009(3)
C96 0.139(5) 0.072(3) 0.094(4) 0.001(2) -0.009(3) 0.018(3)
C97 0.171(6) 0.077(3) 0.078(3) 0.000(2) -0.021(4) 0.009(3)
C98 0.140(5) 0.062(2) 0.087(3) -0.002(2) -0.020(3) -0.009(3)
C99 0.113(4) 0.075(3) 0.077(3) 0.006(2) -0.026(3) -0.004(2)
C100 0.143(5) 0.097(4) 0.073(3) -0.007(3) -0.023(3) -0.009(3)
C101 0.124(5) 0.092(3) 0.091(4) 0.014(3) -0.037(3) -0.006(3)
C102 0.089(3) 0.085(3) 0.096(3) 0.019(3) -0.011(3) -0.011(2)
C103 0.081(3) 0.110(4) 0.073(3) 0.012(2) -0.022(2) -0.016(3)
C104 0.114(4) 0.093(3) 0.093(4) 0.017(3) -0.027(3) -0.026(3)
C105 0.110(4) 0.130(5) 0.087(3) 0.017(3) -0.021(3) -0.055(4)
C106 0.090(3) 0.095(4) 0.119(5) 0.022(3) -0.025(3) -0.020(3)
C107 0.074(3) 0.118(4) 0.076(3) 0.036(3) -0.021(2) -0.032(3)
C108 0.069(2) 0.091(3) 0.092(3) 0.024(2) -0.020(2) -0.014(2)
C109 0.074(3) 0.093(3) 0.122(4) 0.037(3) -0.023(3) -0.020(2)
C110 0.077(3) 0.087(3) 0.123(4) 0.022(3) -0.018(3) -0.002(2)
C111 0.076(3) 0.098(3) 0.107(4) 0.024(3) -0.020(3) -0.009(2)
C112 0.074(3) 0.104(4) 0.094(3) 0.026(3) -0.013(2) -0.015(3)
C113 0.076(3) 0.132(5) 0.096(4) 0.032(3) -0.008(3) -0.032(3)
C114 0.073(3) 0.194(8) 0.064(3) 0.024(4) -0.014(2) -0.015(4)
C115 0.087(3) 0.168(7) 0.061(3) 0.007(3) -0.013(2) -0.019(4)
C116 0.067(2) 0.147(5) 0.056(2) -0.012(3) 0.003(2) -0.024(3)
C117 0.060(2) 0.136(4) 0.053(2) -0.009(2) 0.0024(18) -0.023(2)
C118 0.073(3) 0.174(6) 0.063(3) -0.042(3) 0.016(2) -0.032(4)
C119 0.075(3) 0.126(5) 0.090(4) -0.032(3) 0.014(3) -0.005(3)
C120 0.075(3) 0.114(4) 0.088(3) -0.020(3) 0.003(2) 0.000(3)
C121 0.067(2) 0.116(4) 0.069(3) -0.013(3) 0.004(2) -0.006(2)
C122 0.070(2) 0.104(3) 0.067(2) -0.003(2) 0.007(2) -0.010(2)
C123 0.068(2) 0.101(3) 0.073(3) 0.004(2) 0.013(2) -0.001(2)
C124 0.058(2) 0.107(3) 0.083(3) -0.007(2) 0.004(2) -0.011(2)
C125 0.063(2) 0.105(3) 0.075(3) -0.008(2) -0.001(2) -0.007(2)
C126 0.065(2) 0.107(3) 0.060(2) -0.014(2) 0.0091(18) -0.001(2)
C127 0.072(2) 0.107(3) 0.053(2) -0.013(2) 0.0082(18) -0.010(2)
C128 0.069(2) 0.134(4) 0.056(2) -0.012(2) -0.005(2) -0.004(2)
C129 0.079(3) 0.156(5) 0.049(2) -0.009(3) 0.002(2) -0.005(3)
C130 0.086(3) 0.100(3) 0.053(2) -0.005(2) 0.007(2) -0.009(2)
C131 0.078(2) 0.097(3) 0.0465(18) -0.0046(18) 0.0020(18) -0.014(2)
C132 0.089(3) 0.106(3) 0.053(2) -0.007(2) 0.005(2) -0.028(3)
C133 0.103(3) 0.089(3) 0.062(2) -0.009(2) 0.009(2) -0.035(3)
C134 0.090(3) 0.083(3) 0.0504(18) -0.0066(17) 0.0068(19) -0.019(2)
C135 0.078(2) 0.087(3) 0.0463(17) -0.0095(17) 0.0017(17) -0.0131(19)
C136 0.078(2) 0.084(3) 0.0473(17) -0.0026(16) 0.0040(17) -0.018(2)
C137 0.094(3) 0.084(3) 0.053(2) -0.0136(18) 0.006(2) -0.003(2)
C138 0.089(3) 0.078(3) 0.064(2) -0.0100(19) 0.013(2) -0.014(2)
C139 0.074(2) 0.081(3) 0.066(2) -0.0046(19) 0.0077(19) -0.0156(19)
C140 0.083(3) 0.084(3) 0.0448(17) -0.0067(16) 0.0010(17) -0.012(2)
C141 0.080(2) 0.076(2) 0.059(2) -0.0027(18) -0.0038(19) -0.0112(19)
C142 0.094(3) 0.086(3) 0.063(2) -0.011(2) -0.018(2) 0.000(2)
C143 0.068(2) 0.078(3) 0.080(3) -0.013(2) -0.015(2) -0.0028(19)
C144 0.064(2) 0.073(2) 0.070(2) -0.0130(18) -0.0065(18) 0.0003(17)
C145 0.065(2) 0.069(2) 0.075(2) -0.0102(18) 0.0033(19) -0.0018(16)
C146 0.063(2) 0.073(2) 0.106(4) -0.013(2) 0.007(2) -0.0042(18)
C147 0.068(2) 0.095(3) 0.104(4) -0.017(3) 0.021(3) -0.011(2)
C148 0.090(3) 0.084(3) 0.096(4) 0.004(2) 0.030(3) -0.015(2)
C149 0.073(2) 0.097(3) 0.075(3) 0.002(2) 0.009(2) -0.003(2)
C150 0.091(3) 0.101(4) 0.092(4) -0.008(3) 0.009(3) -0.004(3)
C151 0.103(4) 0.117(4) 0.101(4) -0.010(3) 0.006(3) 0.002(3)
C152 0.122(5) 0.115(5) 0.090(4) -0.015(3) 0.008(3) 0.017(4)
C153 0.083(3) 0.138(5) 0.073(3) -0.004(3) 0.006(2) 0.011(3)
C154 0.088(3) 0.115(4) 0.060(2) -0.004(2) -0.002(2) 0.004(3)
C155 0.070(2) 0.127(4) 0.052(2) 0.004(2) 0.0029(18) 0.002(2)
C156 0.063(2) 0.150(5) 0.063(3) -0.004(3) 0.005(2) -0.003(3)
C157 0.063(2) 0.140(5) 0.067(3) 0.000(3) 0.002(2) -0.023(3)
C158 0.061(2) 0.125(4) 0.057(2) 0.005(2) 0.0007(18) -0.017(2)
C159 0.060(2) 0.123(4) 0.058(2) 0.007(2) -0.0004(18) -0.012(2)
C160 0.066(2) 0.114(4) 0.067(2) 0.004(2) -0.001(2) -0.012(2)
C161 0.072(2) 0.107(4) 0.072(3) 0.011(3) -0.010(2) -0.002(2)
C162 0.081(3) 0.131(4) 0.054(2) 0.004(2) -0.007(2) -0.002(3)
C163 0.063(2) 0.118(4) 0.067(2) 0.000(2) -0.005(2) 0.004(2)
C164 0.060(2) 0.115(4) 0.064(2) 0.006(2) -0.0038(18) -0.001(2)
C165 0.073(3) 0.111(4) 0.071(3) 0.010(2) -0.006(2) 0.005(2)
C166 0.074(3) 0.145(5) 0.078(3) -0.001(3) 0.000(2) 0.017(3)
C167 0.090(3) 0.139(5) 0.085(3) -0.013(3) -0.009(3) 0.030(3)
C168 0.088(3) 0.145(5) 0.063(3) 0.002(3) 0.000(2) 0.025(3)
Cl1C 0.1132(13) 0.1583(18) 0.0697(9) -0.0211(10) 0.0159(8) -0.0128(12)
Cl2C 0.156(4) 0.148(4) 0.124(3) -0.016(3) -0.017(3) 0.010(3)
Cl3C 0.186(5) 0.226(6) 0.265(7) 0.035(5) 0.018(4) 0.048(4)
Cl4C 0.1138(14) 0.1502(18) 0.0847(11) 0.0059(11) 0.0054(10) -0.0320(13)
Cl6C 0.176(4) 0.160(3) 0.157(3) 0.017(3) -0.056(3) -0.015(3)
Cl7C 0.0951(15) 0.195(3) 0.128(2) -0.052(2) 0.0083(14) -0.0250(17)
Cl8C 0.1016(12) 0.1309(15) 0.0915(11) -0.0280(11) 0.0057(9) -0.0183(10)
P1DA 0.141(10) 0.139(11) 0.122(10) -0.022(7) 0.002(7) 0.026(7)
F3DA 0.076(9) 0.093(14) 0.111(17) 0.021(10) 0.007(9) -0.010(7)
O2DA 0.059(10) 0.088(13) 0.141(16) -0.025(10) -0.004(10) -0.004(8)
O4DA 0.091(18) 0.19(3) 0.18(2) -0.09(2) -0.063(19) 0.018(16)
O5DA 0.078(10) 0.138(15) 0.072(11) -0.043(9) -0.001(8) 0.039(8)
P1DB 0.209(6) 0.189(5) 0.158(5) 0.018(4) -0.025(4) -0.016(4)
F2DB 0.091(3) 0.108(4) 0.051(2) 0.005(2) 0.000(2) 0.012(2)
O3DB 0.127(6) 0.102(5) 0.179(9) -0.042(5) -0.001(6) -0.021(4)
O4DB 0.088(4) 0.134(5) 0.108(5) 0.049(4) -0.038(4) -0.044(4)
O5DB 0.168(7) 0.082(4) 0.113(6) -0.004(4) -0.052(5) -0.006(4)
C1DB 0.207(18) 0.222(18) 0.174(16) -0.047(13) 0.062(14) -0.079(15)
O1E 0.097(2) 0.080(2) 0.110(3) 0.0033(18) -0.001(2) -0.0097(17)
O3E 0.122(4) 0.132(4) 0.176(6) 0.023(4) 0.017(4) -0.011(3)
O5E 0.152(8) 0.122(6) 0.175(9) 0.010(5) 0.033(6) 0.034(5)
O6DB 0.183(7) 0.101(5) 0.096(4) -0.007(3) -0.005(4) -0.001(4)
O6E 0.199(6) 0.116(4) 0.143(5) 0.017(3) -0.034(4) -0.056(4)

loop_
_atom_type_symbol
_atom_type_description
_atom_type_scat_dispersion_real
_atom_type_scat_dispersion_imag
_atom_type_scat_source
C C 0.0033 0.0016 'International Tables Vol C Tables 4.2.6.8 and 6.1.1.4'
H H 0.0000 0.0000 'International Tables Vol C Tables 4.2.6.8 and 6.1.1.4'
Cl Cl 0.1484 0.1585 'International Tables Vol C Tables 4.2.6.8 and 6.1.1.4'
Co Co 0.3494 0.9721 'International Tables Vol C Tables 4.2.6.8 and 6.1.1.4'
F F 0.0171 0.0103 'International Tables Vol C Tables 4.2.6.8 and 6.1.1.4'
N N 0.0061 0.0033 'International Tables Vol C Tables 4.2.6.8 and 6.1.1.4'
O O 0.0106 0.0060 'International Tables Vol C Tables 4.2.6.8 and 6.1.1.4'
P P 0.1023 0.0942 'International Tables Vol C Tables 4.2.6.8 and 6.1.1.4'

loop_
_geom_angle_atom_site_label_1
_geom_angle_atom_site_label_2
_geom_angle_atom_site_label_3
_geom_angle
_geom_angle_site_symmetry_1
_geom_angle_site_symmetry_3
_geom_angle_publ_flag
N7 Co1 N8 75.96(18) . . ?
N7 Co1 N10 93.81(15) . . ?
N7 Co1 N12 92.82(16) . . ?
N7 Co1 N14 98.04(16) . . ?
N8 Co1 N10 88.16(14) . . ?
N8 Co1 N14 95.32(14) . . ?
N12 Co1 N8 160.71(15) . . ?
N12 Co1 N10 76.83(14) . . ?
N12 Co1 N14 101.84(14) . . ?
N14 Co1 N10 168.13(16) . . ?
N16 Co1 N7 173.31(15) . . ?
N16 Co1 N8 99.84(18) . . ?
N16 Co1 N10 91.23(16) . . ?
N16 Co1 N12 92.61(16) . . ?
N16 Co1 N14 77.01(17) . . ?
N31 Co2 N30 77.9(2) . . ?
N31 Co2 N32 91.24(18) . . ?
N31 Co2 N33 167.79(19) . . ?
N31 Co2 N35 91.4(2) . . ?
N31 Co2 N36 90.71(19) . . ?
N32 Co2 N30 86.82(18) . . ?
N32 Co2 N33 76.56(17) . . ?
N32 Co2 N35 93.84(19) . . ?
N32 Co2 N36 169.23(19) . . ?
N33 Co2 N30 100.4(2) . . ?
N33 Co2 N35 90.08(17) . . ?
N33 Co2 N36 101.40(18) . . ?
N35 Co2 N30 169.33(19) . . ?
N36 Co2 N30 103.95(17) . . ?
N36 Co2 N35 75.52(18) . . ?
N2B Co3 N3B 78.6(6) . . ?
N2B Co3 N4 91.5(5) . . ?
N2B Co3 N5 107.3(5) . . ?
N2B Co3 N21 155.0(5) . 5_666 ?
N2B Co3 N22 91.6(5) . 5_666 ?
N3A Co3 N2A 69.0(6) . . ?
N4 Co3 N2A 91.4(3) . . ?
N4 Co3 N3A 94.9(3) . . ?
N4 Co3 N3B 91.9(3) . . ?
N4 Co3 N5 77.29(19) . . ?
N4 Co3 N21 100.9(3) . 5_666 ?
N5 Co3 N2A 98.7(4) . . ?
N5 Co3 N3A 165.4(5) . . ?
N5 Co3 N3B 167.7(4) . . ?
N21 Co3 N2A 162.2(3) 5_666 . ?
N21 Co3 N3A 97.0(6) 5_666 . ?
N21 Co3 N3B 79.4(5) 5_666 . ?
N21 Co3 N5 96.55(19) 5_666 . ?
N22 Co3 N2A 91.1(3) 5_666 . ?
N22 Co3 N3A 89.7(3) 5_666 . ?
N22 Co3 N3B 92.1(3) 5_666 . ?
N22 Co3 N4 175.3(2) 5_666 . ?
N22 Co3 N5 98.41(18) 5_666 . ?
N22 Co3 N21 77.5(3) 5_666 5_666 ?
N18 Co10 N25 169.98(13) 5_666 . ?
N19 Co10 N18 77.11(14) 5_666 5_666 ?
N19 Co10 N24 91.00(14) 5_666 . ?
N19 Co10 N25 93.54(14) 5_666 . ?
N19 Co10 N27 99.77(15) 5_666 . ?
N24 Co10 N18 100.40(13) . 5_666 ?
N24 Co10 N25 75.87(14) . . ?
N26 Co10 N18 97.74(13) . 5_666 ?
N26 Co10 N19 173.93(14) . 5_666 ?
N26 Co10 N24 93.13(14) . . ?
N26 Co10 N25 91.78(13) . . ?
N26 Co10 N27 77.44(16) . . ?
N27 Co10 N18 96.59(13) . 5_666 ?
N27 Co10 N24 161.56(14) . . ?
N27 Co10 N25 88.48(14) . . ?
N2A N1A C1A 120.9(13) . . ?
C2A N1A N2A 107.6(14) . . ?
C2A N1A C1A 131.6(13) . . ?
N2B N1B C1B 117.4(11) . . ?
C2B N1B N2B 113.7(14) . . ?
C2B N1B C1B 128.8(16) . . ?
N1A N2A Co3 139.9(10) . . ?
C4A N2A Co3 115.2(12) . . ?
C4A N2A N1A 104.6(14) . . ?
N1B N2B Co3 139.0(10) . . ?
N1B N2B C4B 100.8(11) . . ?
C4B N2B Co3 120.2(11) . . ?
C5A N3A Co3 123.6(13) . . ?
C5A N3A C9A 124(2) . . ?
C9A N3A Co3 112.4(15) . . ?
C5B N3B Co3 111.2(12) . . ?
C5B N3B C9B 114.4(12) . . ?
C9B N3B Co3 134.0(10) . . ?
C10 N4 Co3 125.8(4) . . ?
C14 N4 Co3 116.2(4) . . ?
C14 N4 C10 117.9(5) . . ?
N6 N5 Co3 142.3(3) . . ?
N6 N5 C15 104.5(4) . . ?
C15 N5 Co3 112.7(4) . . ?
N5 N6 C17 111.1(5) . . ?
N5 N6 C18 122.5(4) . . ?
C17 N6 C18 125.9(5) . . ?
C117 N7 Co1 116.8(4) . . ?
C121 N7 Co1 126.3(3) . . ?
C121 N7 C117 116.9(5) . . ?
N9 N8 Co1 140.3(4) . . ?
C116 N8 Co1 113.6(4) . . ?
C116 N8 N9 105.5(5) . . ?
N8 N9 C113 123.0(5) . . ?
N8 N9 C114 109.1(6) . . ?
C114 N9 C113 127.4(6) . . ?
C122 N10 Co1 126.8(3) . . ?
C122 N10 C126 118.6(4) . . ?
C126 N10 Co1 114.4(3) . . ?
N13 N12 Co1 140.1(3) . . ?
N13 N12 C127 106.1(4) . . ?
C127 N12 Co1 113.7(3) . . ?
N12 N13 C129 109.7(4) . . ?
N12 N13 C130 122.4(4) . . ?
C129 N13 C130 127.3(4) . . ?
N15 N14 Co1 142.4(3) . . ?
C155 N14 Co1 112.6(3) . . ?
C155 N14 N15 104.8(4) . . ?
N14 N15 C158 122.7(4) . . ?
C157 N15 N14 110.7(5) . . ?
C157 N15 C158 126.3(5) . . ?
C150 N16 Co1 126.7(4) . . ?
C150 N16 C154 118.0(5) . . ?
C154 N16 Co1 115.3(4) . . ?
N18 N17 C141 123.5(4) . . ?
N18 N17 C142 110.3(4) . . ?
C142 N17 C141 125.6(4) . . ?
N17 N18 Co10 142.1(3) . 5_666 ?
C144 N18 Co10 112.3(3) . 5_666 ?
C144 N18 N17 105.6(3) . . ?
C145 N19 Co10 116.0(3) . 5_666 ?
C149 N19 Co10 126.8(3) . 5_666 ?
C149 N19 C145 117.2(4) . . ?
N21 N20 C85 122.9(7) . . ?
N21 N20 C86 110.6(8) . . ?
C86 N20 C85 125.3(10) . . ?
N20 N21 Co3 140.2(5) . 5_666 ?
N20 N21 C88 107.9(7) . . ?
C88 N21 Co3 110.2(6) . 5_666 ?
C89 N22 Co3 117.2(6) . 5_666 ?
C89 N22 C93 116.9(6) . . ?
C93 N22 Co3 125.9(6) . 5_666 ?
N24 N23 C29 122.8(4) . . ?
C30 N23 N24 109.6(4) . . ?
C30 N23 C29 127.5(4) . . ?
N23 N24 Co10 138.9(3) . . ?
C32 N24 Co10 115.1(3) . . ?
C32 N24 N23 105.9(4) . . ?
C33 N25 Co10 114.8(3) . . ?
C37 N25 Co10 127.4(3) . . ?
C37 N25 C33 117.7(4) . . ?
C38 N26 Co10 127.0(3) . . ?
C42 N26 Co10 116.0(3) . . ?
C42 N26 C38 116.9(4) . . ?
N28 N27 Co10 141.0(3) . . ?
N28 N27 C43 105.4(4) . . ?
C43 N27 Co10 112.3(3) . . ?
N27 N28 C45 111.1(5) . . ?
N27 N28 C46 121.3(4) . . ?
C45 N28 C46 127.3(5) . . ?
N30 N29 C73 111.7(7) . . ?
N30 N29 C74 122.0(5) . . ?
C73 N29 C74 126.4(7) . . ?
N29 N30 Co2 141.2(4) . . ?
C71 N30 Co2 111.7(5) . . ?
C71 N30 N29 106.0(6) . . ?
C66 N31 Co2 128.3(5) . . ?
C66 N31 C70 119.0(6) . . ?
C70 N31 Co2 112.4(5) . . ?
C94 N32 Co2 127.2(4) . . ?
C94 N32 C98 116.5(5) . . ?
C98 N32 Co2 116.1(4) . . ?
N34 N33 Co2 139.5(4) . . ?
C99 N33 Co2 113.8(3) . . ?
C99 N33 N34 105.3(4) . . ?
N33 N34 C102 122.2(5) . . ?
C101 N34 N33 111.6(5) . . ?
C101 N34 C102 125.9(5) . . ?
C61 N35 Co2 116.1(4) . . ?
C61 N35 C65 120.7(6) . . ?
C65 N35 Co2 123.2(5) . . ?
N37 N36 Co2 139.8(4) . . ?
N37 N36 C60 105.0(5) . . ?
C60 N36 Co2 114.3(4) . . ?
N36 N37 C57 122.1(5) . . ?
N36 N37 C58 112.2(5) . . ?
C58 N37 C57 125.7(5) . . ?
N1A C1A H1AA 110.3 . . ?
N1A C1A H1AB 110.3 . . ?
N1A C1A C168 107.2(15) . . ?
H1AA C1A H1AB 108.5 . . ?
C168 C1A H1AA 110.3 . . ?
C168 C1A H1AB 110.3 . . ?
N1B C1B H1BA 107.7 . . ?
N1B C1B H1BB 107.7 . . ?
N1B C1B C168 118.3(12) . . ?
H1BA C1B H1BB 107.1 . . ?
C168 C1B H1BA 107.7 . . ?
C168 C1B H1BB 107.7 . . ?
N1A C2A H2A 123.7 . . ?
C3A C2A N1A 112.7(16) . . ?
C3A C2A H2A 123.7 . . ?
N1B C2B H2B 124.7 . . ?
C3B C2B N1B 110.6(16) . . ?
C3B C2B H2B 124.7 . . ?
C2A C3A H3A 127.4 . . ?
C2A C3A C4A 105.2(14) . . ?
C4A C3A H3A 127.4 . . ?
C2B C3B H3B 125.9 . . ?
C2B C3B C4B 108.2(16) . . ?
C4B C3B H3B 125.9 . . ?
N2A C4A C3A 109.8(14) . . ?
N2A C4A C5A 115.0(16) . . ?
C3A C4A C5A 135.1(14) . . ?
N2B C4B C3B 106.5(16) . . ?
C5B C4B N2B 117.4(12) . . ?
C5B C4B C3B 136.1(16) . . ?
N3A C5A C4A 116.9(17) . . ?
N3A C5A C6A 124(2) . . ?
C6A C5A C4A 118.3(18) . . ?
N3B C5B C4B 111.7(14) . . ?
C6B C5B N3B 124.3(17) . . ?
C6B C5B C4B 123.9(19) . . ?
C5A C6A H6A 121.8 . . ?
C7A C6A C5A 116(3) . . ?
C7A C6A H6A 121.8 . . ?
C5B C6B C7B 119.7(19) . . ?
C6A C7A H7A 118.2 . . ?
C6A C7A C8A 124(2) . . ?
C8A C7A H7A 118.2 . . ?
C6B C7B H7B 118.0 . . ?
C6B C7B C8B 124.0(19) . . ?
C8B C7B H7B 118.0 . . ?
C7A C8A H8A 124.6 . . ?
C9A C8A C7A 111(2) . . ?
C9A C8A H8A 124.6 . . ?
C7B C8B H8B 124.5 . . ?
C9B C8B C7B 111.0(17) . . ?
C9B C8B H8B 124.5 . . ?
N3A C9A C8A 120(2) . . ?
N3A C9A H9A 119.9 . . ?
C8A C9A H9A 119.9 . . ?
N3B C9B H9B 116.8 . . ?
C8B C9B N3B 126.4(14) . . ?
C8B C9B H9B 116.8 . . ?
N4 C10 H10 120.7 . . ?
N4 C10 C11 118.6(7) . . ?
C11 C10 H10 120.7 . . ?
C10 C11 H11 119.3 . . ?
C12 C11 C10 121.5(7) . . ?
C12 C11 H11 119.3 . . ?
C11 C12 H12 120.0 . . ?
C11 C12 C13 120.1(6) . . ?
C13 C12 H12 120.0 . . ?
C12 C13 H13 120.7 . . ?
C12 C13 C14 118.5(7) . . ?
C14 C13 H13 120.7 . . ?
N4 C14 C13 123.1(6) . . ?
N4 C14 C15 115.3(5) . . ?
C13 C14 C15 121.5(6) . . ?
N5 C15 C14 117.4(4) . . ?
N5 C15 C16 110.4(5) . . ?
C16 C15 C14 132.2(5) . . ?
C15 C16 H16 127.2 . . ?
C17 C16 C15 105.6(5) . . ?
C17 C16 H16 127.2 . . ?
N6 C17 H17 125.8 . . ?
C16 C17 N6 108.4(5) . . ?
C16 C17 H17 125.8 . . ?
N6 C18 H18A 108.5 . . ?
N6 C18 H18B 108.5 . . ?
N6 C18 C19 115.0(5) . . ?
H18A C18 H18B 107.5 . . ?
C19 C18 H18A 108.5 . . ?
C19 C18 H18B 108.5 . . ?
C20 C19 C18 119.3(5) . . ?
C20 C19 C24 121.1(5) . . ?
C24 C19 C18 119.5(5) . . ?
C19 C20 H20 119.4 . . ?
C19 C20 C21 121.2(5) . . ?
C21 C20 H20 119.4 . . ?
C20 C21 H21 119.6 . . ?
C22 C21 C20 120.8(5) . . ?
C22 C21 H21 119.6 . . ?
C21 C22 H22 120.6 . . ?
C21 C22 C23 118.8(4) . . ?
C23 C22 H22 120.6 . . ?
C22 C23 C24 119.4(4) . . ?
C22 C23 C28 121.2(4) . . ?
C24 C23 C28 119.4(4) . . ?
C19 C24 C23 118.7(4) . . ?
C19 C24 C25 123.2(4) . . ?
C25 C24 C23 118.1(4) . . ?
C24 C25 H25 119.8 . . ?
C26 C25 C24 120.3(4) . . ?
C26 C25 H25 119.8 . . ?
C25 C26 H26 119.1 . . ?
C25 C26 C27 121.9(5) . . ?
C27 C26 H26 119.1 . . ?
C26 C27 H27 119.8 . . ?
C28 C27 C26 120.3(5) . . ?
C28 C27 H27 119.8 . . ?
C23 C28 C29 116.7(4) . . ?
C27 C28 C23 119.9(4) . . ?
C27 C28 C29 123.4(4) . . ?
N23 C29 C28 112.2(4) . . ?
N23 C29 H29A 109.2 . . ?
N23 C29 H29B 109.2 . . ?
C28 C29 H29A 109.2 . . ?
C28 C29 H29B 109.2 . . ?
H29A C29 H29B 107.9 . . ?
N23 C30 H30 125.5 . . ?
C31 C30 N23 109.0(5) . . ?
C31 C30 H30 125.5 . . ?
C30 C31 H31 127.7 . . ?
C30 C31 C32 104.6(4) . . ?
C32 C31 H31 127.7 . . ?
N24 C32 C31 110.8(4) . . ?
N24 C32 C33 117.9(4) . . ?
C31 C32 C33 131.3(4) . . ?
N25 C33 C32 116.2(4) . . ?
N25 C33 C34 122.2(5) . . ?
C34 C33 C32 121.6(4) . . ?
C33 C34 H34 120.4 . . ?
C33 C34 C35 119.2(5) . . ?
C35 C34 H34 120.4 . . ?
C34 C35 H35 121.1 . . ?
C36 C35 C34 117.7(5) . . ?
C36 C35 H35 121.1 . . ?
C35 C36 H36 120.2 . . ?
C35 C36 C37 119.6(5) . . ?
C37 C36 H36 120.2 . . ?
N25 C37 C36 123.5(5) . . ?
N25 C37 H37 118.3 . . ?
C36 C37 H37 118.3 . . ?
N26 C38 H38 117.4 . . ?
N26 C38 C39 125.2(5) . . ?
C39 C38 H38 117.4 . . ?
C38 C39 H39 120.5 . . ?
C40 C39 C38 118.9(6) . . ?
C40 C39 H39 120.5 . . ?
C39 C40 H40 120.6 . . ?
C39 C40 C41 118.8(5) . . ?
C41 C40 H40 120.6 . . ?
C40 C41 H41 120.5 . . ?
C42 C41 C40 119.1(5) . . ?
C42 C41 H41 120.5 . . ?
N26 C42 C41 121.1(5) . . ?
N26 C42 C43 115.3(4) . . ?
C41 C42 C43 123.6(5) . . ?
N27 C43 C42 118.6(4) . . ?
N27 C43 C44 112.3(6) . . ?
C44 C43 C42 129.0(5) . . ?
C43 C44 H44 128.8 . . ?
C43 C44 C45 102.5(5) . . ?
C45 C44 H44 128.8 . . ?
N28 C45 C44 108.7(5) . . ?
N28 C45 H45 125.6 . . ?
C44 C45 H45 125.6 . . ?
N28 C46 H46A 108.9 . . ?
N28 C46 H46B 108.9 . . ?
N28 C46 C48 113.4(4) . . ?
H46A C46 H46B 107.7 . . ?
C48 C46 H46A 108.9 . . ?
C48 C46 H46B 108.9 . . ?
C48 C47 H47 120.7 . . ?
C48 C47 C52 118.7(5) . . ?
C52 C47 H47 120.7 . . ?
C47 C48 C46 118.6(5) . . ?
C47 C48 C49 122.0(5) . . ?
C49 C48 C46 119.4(5) . . ?
C48 C49 C50 118.7(5) . . ?
C48 C49 C53 123.5(4) . . ?
C53 C49 C50 117.7(5) . . ?
C51 C50 C49 117.8(5) . . ?
C56 C50 C49 119.1(5) . . ?
C56 C50 C51 123.1(5) . . ?
C50 C51 H51 119.3 . . ?
C52 C51 C50 121.3(4) . . ?
C52 C51 H51 119.3 . . ?
C47 C52 H52 119.3 . . ?
C51 C52 C47 121.4(5) . . ?
C51 C52 H52 119.3 . . ?
C49 C53 H53 119.8 . . ?
C54 C53 C49 120.4(5) . . ?
C54 C53 H53 119.8 . . ?
C53 C54 H54 119.2 . . ?
C53 C54 C55 121.6(5) . . ?
C55 C54 H54 119.2 . . ?
C54 C55 H55 120.1 . . ?
C56 C55 C54 119.9(6) . . ?
C56 C55 H55 120.1 . . ?
C50 C56 C57 118.8(5) . . ?
C55 C56 C50 121.3(5) . . ?
C55 C56 C57 119.9(6) . . ?
N37 C57 C56 114.2(5) . . ?
N37 C57 H57A 108.7 . . ?
N37 C57 H57B 108.7 . . ?
C56 C57 H57A 108.7 . . ?
C56 C57 H57B 108.7 . . ?
H57A C57 H57B 107.6 . . ?
N37 C58 H58 127.5 . . ?
C59 C58 N37 105.0(6) . . ?
C59 C58 H58 127.5 . . ?
C58 C59 H59 126.7 . . ?
C60 C59 C58 106.7(6) . . ?
C60 C59 H59 126.7 . . ?
N36 C60 C59 111.1(5) . . ?
N36 C60 C61 116.3(6) . . ?
C59 C60 C61 132.5(6) . . ?
N35 C61 C60 116.9(5) . . ?
N35 C61 C62 123.8(6) . . ?
C62 C61 C60 119.3(7) . . ?
C61 C62 H62 122.5 . . ?
C61 C62 C63 115.0(8) . . ?
C63 C62 H62 122.5 . . ?
C62 C63 H63 119.8 . . ?
C64 C63 C62 120.5(7) . . ?
C64 C63 H63 119.8 . . ?
C63 C64 H64 120.0 . . ?
C63 C64 C65 120.1(7) . . ?
C65 C64 H64 120.0 . . ?
N35 C65 C64 119.9(7) . . ?
N35 C65 H65 120.1 . . ?
C64 C65 H65 120.1 . . ?
N31 C66 H66 116.5 . . ?
N31 C66 C67 127.0(9) . . ?
C67 C66 H66 116.5 . . ?
C66 C67 H67 123.3 . . ?
C66 C67 C68 113.4(10) . . ?
C68 C67 H67 123.3 . . ?
C67 C68 H68 118.7 . . ?
C69 C68 C67 122.6(7) . . ?
C69 C68 H68 118.7 . . ?
C68 C69 H69 121.4 . . ?
C68 C69 C70 117.1(9) . . ?
C70 C69 H69 121.4 . . ?
N31 C70 C71 117.4(5) . . ?
C69 C70 N31 120.9(9) . . ?
C69 C70 C71 121.7(8) . . ?
N30 C71 C70 119.2(7) . . ?
N30 C71 C72 110.3(8) . . ?
C72 C71 C70 130.5(7) . . ?
C71 C72 H72 126.7 . . ?
C73 C72 C71 106.6(6) . . ?
C73 C72 H72 126.7 . . ?
N29 C73 H73 127.3 . . ?
C72 C73 N29 105.4(8) . . ?
C72 C73 H73 127.3 . . ?
N29 C74 H74A 108.6 . . ?
N29 C74 H74B 108.6 . . ?
N29 C74 C75 114.8(5) . . ?
H74A C74 H74B 107.5 . . ?
C75 C74 H74A 108.6 . . ?
C75 C74 H74B 108.6 . . ?
C76 C75 C74 120.4(6) . . ?
C80 C75 C74 117.9(5) . . ?
C80 C75 C76 121.6(6) . . ?
C75 C76 H76 121.3 . . ?
C75 C76 C77 117.4(8) . . ?
C77 C76 H76 121.3 . . ?
C76 C77 H77 119.6 . . ?
C78 C77 C76 120.8(6) . . ?
C78 C77 H77 119.6 . . ?
C77 C78 H78 118.0 . . ?
C77 C78 C79 124.0(7) . . ?
C79 C78 H78 118.0 . . ?
C78 C79 C80 116.1(7) . . ?
C78 C79 C84 123.8(6) . . ?
C84 C79 C80 120.0(6) . . ?
C75 C80 C79 120.1(5) . . ?
C75 C80 C81 123.9(6) . . ?
C79 C80 C81 116.0(6) . . ?
C80 C81 H81 118.9 . . ?
C82 C81 C80 122.3(6) . . ?
C82 C81 H81 118.9 . . ?
C81 C82 H82 120.4 . . ?
C81 C82 C83 119.1(6) . . ?
C83 C82 H82 120.4 . . ?
C82 C83 H83 118.8 . . ?
C84 C83 C82 122.3(7) . . ?
C84 C83 H83 118.8 . . ?
C79 C84 C85 119.6(6) . . ?
C83 C84 C79 120.0(7) . . ?
C83 C84 C85 120.4(7) . . ?
N20 C85 H85 123.1 . . ?
C84 C85 N20 113.7(6) . . ?
C84 C85 H85 123.1 . . ?
N20 C86 H86 127.2 . . ?
N20 C86 C87 105.7(10) . . ?
C87 C86 H86 127.2 . . ?
C86 C87 H87 114.3 . . ?
C88 C87 C86 106.8(8) . . ?
C88 C87 H87 118.8 . . ?
C87 C88 N21 108.9(9) . . ?
C87 C88 C89 128.6(8) . . ?
C89 C88 N21 122.5(8) . . ?
N22 C89 C88 112.3(6) . . ?
N22 C89 C90 119.9(10) . . ?
C88 C89 C90 127.6(10) . . ?
C89 C90 H90 119.3 . . ?
C91 C90 C89 121.3(11) . . ?
C91 C90 H90 119.3 . . ?
C90 C91 H91 120.8 . . ?
C92 C91 C90 118.5(9) . . ?
C92 C91 H91 120.8 . . ?
C91 C92 H92 118.0 . . ?
C91 C92 C93 124.0(13) . . ?
C93 C92 H92 118.0 . . ?
N22 C93 H93 120.3 . . ?
C92 C93 N22 119.3(11) . . ?
C92 C93 H93 120.3 . . ?
N32 C94 H94 118.7 . . ?
N32 C94 C95 122.5(5) . . ?
C95 C94 H94 118.7 . . ?
C94 C95 H95 120.4 . . ?
C96 C95 C94 119.2(5) . . ?
C96 C95 H95 120.4 . . ?
C95 C96 H96 120.5 . . ?
C95 C96 C97 119.0(6) . . ?
C97 C96 H96 120.5 . . ?
C96 C97 H97 121.0 . . ?
C98 C97 C96 117.9(6) . . ?
C98 C97 H97 121.0 . . ?
N32 C98 C97 124.7(5) . . ?
N32 C98 C99 114.0(5) . . ?
C97 C98 C99 121.3(5) . . ?
N33 C99 C98 118.4(5) . . ?
N33 C99 C100 112.1(5) . . ?
C100 C99 C98 129.5(6) . . ?
C99 C100 H100 128.8 . . ?
C99 C100 C101 102.4(6) . . ?
C101 C100 H100 128.8 . . ?
N34 C101 C100 108.5(5) . . ?
N34 C101 H101 125.7 . . ?
C100 C101 H101 125.7 . . ?
N34 C102 H10A 109.0 . . ?
N34 C102 H10B 109.0 . . ?
N34 C102 C103 112.8(4) . . ?
H10A C102 H10B 107.8 . . ?
C103 C102 H10A 109.0 . . ?
C103 C102 H10B 109.0 . . ?
C104 C103 C102 121.7(6) . . ?
C104 C103 C108 119.5(5) . . ?
C108 C103 C102 118.7(5) . . ?
C103 C104 H104 121.1 . . ?
C103 C104 C105 117.8(7) . . ?
C105 C104 H104 121.1 . . ?
C104 C105 H105 118.3 . . ?
C106 C105 C104 123.4(6) . . ?
C106 C105 H105 118.3 . . ?
C105 C106 H106 119.6 . . ?
C105 C106 C107 120.7(6) . . ?
C107 C106 H106 119.6 . . ?
C108 C107 C106 117.7(6) . . ?
C112 C107 C106 121.8(5) . . ?
C112 C107 C108 120.4(5) . . ?
C103 C108 C107 120.7(5) . . ?
C109 C108 C103 120.8(5) . . ?
C109 C108 C107 118.6(6) . . ?
C108 C109 H109 119.6 . . ?
C110 C109 C108 120.7(5) . . ?
C110 C109 H109 119.6 . . ?
C109 C110 H110 119.9 . . ?
C109 C110 C111 120.2(5) . . ?
C111 C110 H110 119.9 . . ?
C110 C111 H111 119.9 . . ?
C112 C111 C110 120.2(6) . . ?
C112 C111 H111 119.9 . . ?
C107 C112 C113 121.7(5) . . ?
C111 C112 C107 119.7(5) . . ?
C111 C112 C113 118.5(6) . . ?
N9 C113 C112 114.6(5) . . ?
N9 C113 H113 122.7 . . ?
C112 C113 H113 122.7 . . ?
N9 C114 H114 124.7 . . ?
C115 C114 N9 110.6(6) . . ?
C115 C114 H114 124.7 . . ?
C114 C115 H115 127.5 . . ?
C114 C115 C116 105.0(6) . . ?
C116 C115 H115 127.5 . . ?
N8 C116 C115 109.7(7) . . ?
N8 C116 C117 119.5(4) . . ?
C115 C116 C117 130.7(6) . . ?
N7 C117 C116 114.2(5) . . ?
N7 C117 C118 121.0(6) . . ?
C118 C117 C116 124.9(5) . . ?
C117 C118 H118 119.2 . . ?
C119 C118 C117 121.6(5) . . ?
C119 C118 H118 119.2 . . ?
C118 C119 H119 120.6 . . ?
C118 C119 C120 118.7(6) . . ?
C120 C119 H119 120.6 . . ?
C119 C120 H120 120.5 . . ?
C119 C120 C121 119.1(6) . . ?
C121 C120 H120 120.5 . . ?
N7 C121 C120 122.7(5) . . ?
N7 C121 H121 118.7 . . ?
C120 C121 H121 118.7 . . ?
N10 C122 H122 117.7 . . ?
N10 C122 C123 124.5(5) . . ?
C123 C122 H122 117.7 . . ?
C122 C123 H123 121.6 . . ?
C124 C123 C122 116.7(5) . . ?
C124 C123 H123 121.6 . . ?
C123 C124 H124 120.3 . . ?
C125 C124 C123 119.5(4) . . ?
C125 C124 H124 120.3 . . ?
C124 C125 H125 120.4 . . ?
C124 C125 C126 119.3(4) . . ?
C126 C125 H125 120.4 . . ?
N10 C126 C125 121.2(5) . . ?
N10 C126 C127 115.6(4) . . ?
C125 C126 C127 122.9(4) . . ?
N12 C127 C126 119.3(4) . . ?
N12 C127 C128 110.8(4) . . ?
C128 C127 C126 129.9(4) . . ?
C127 C128 H128 127.7 . . ?
C129 C128 C127 104.6(4) . . ?
C129 C128 H128 127.7 . . ?
N13 C129 H129 125.6 . . ?
C128 C129 N13 108.8(5) . . ?
C128 C129 H129 125.6 . . ?
N13 C130 H13A 108.9 . . ?
N13 C130 H13B 108.9 . . ?
N13 C130 C131 113.5(4) . . ?
H13A C130 H13B 107.7 . . ?
C131 C130 H13A 108.9 . . ?
C131 C130 H13B 108.9 . . ?
C132 C131 C130 121.2(4) . . ?
C132 C131 C136 120.2(5) . . ?
C136 C131 C130 118.5(4) . . ?
C131 C132 H132 120.0 . . ?
C131 C132 C133 120.0(4) . . ?
C133 C132 H132 120.0 . . ?
C132 C133 H133 119.7 . . ?
C134 C133 C132 120.6(5) . . ?
C134 C133 H133 119.7 . . ?
C133 C134 H134 119.1 . . ?
C133 C134 C135 121.7(5) . . ?
C135 C134 H134 119.1 . . ?
C134 C135 C136 117.4(4) . . ?
C134 C135 C140 123.3(4) . . ?
C140 C135 C136 119.3(4) . . ?
C131 C136 C135 119.9(4) . . ?
C131 C136 C137 121.9(4) . . ?
C137 C136 C135 118.1(4) . . ?
C136 C137 H137 119.7 . . ?
C138 C137 C136 120.6(4) . . ?
C138 C137 H137 119.7 . . ?
C137 C138 H138 119.5 . . ?
C137 C138 C139 120.9(4) . . ?
C139 C138 H138 119.5 . . ?
C138 C139 H139 119.5 . . ?
C140 C139 C138 121.0(4) . . ?
C140 C139 H139 119.5 . . ?
C135 C140 C141 118.8(4) . . ?
C139 C140 C135 120.0(4) . . ?
C139 C140 C141 121.2(4) . . ?
N17 C141 C140 112.6(4) . . ?
N17 C141 H14A 109.1 . . ?
N17 C141 H14B 109.1 . . ?
C140 C141 H14A 109.1 . . ?
C140 C141 H14B 109.1 . . ?
H14A C141 H14B 107.8 . . ?
N17 C142 H142 125.1 . . ?
C143 C142 N17 109.8(4) . . ?
C143 C142 H142 125.1 . . ?
C142 C143 H143 127.9 . . ?
C142 C143 C144 104.2(4) . . ?
C144 C143 H143 127.9 . . ?
N18 C144 C143 110.1(4) . . ?
N18 C144 C145 120.2(4) . . ?
C143 C144 C145 129.6(4) . . ?
N19 C145 C144 114.3(4) . . ?
N19 C145 C146 122.1(5) . . ?
C146 C145 C144 123.6(4) . . ?
C145 C146 H146 120.7 . . ?
C145 C146 C147 118.7(5) . . ?
C147 C146 H146 120.7 . . ?
C146 C147 H147 120.5 . . ?
C148 C147 C146 119.1(5) . . ?
C148 C147 H147 120.5 . . ?
C147 C148 H148 120.2 . . ?
C147 C148 C149 119.7(5) . . ?
C149 C148 H148 120.2 . . ?
N19 C149 C148 123.3(5) . . ?
N19 C149 H149 118.4 . . ?
C148 C149 H149 118.4 . . ?
N16 C150 H150 119.2 . . ?
N16 C150 C151 121.6(6) . . ?
C151 C150 H150 119.2 . . ?
C150 C151 H151 120.0 . . ?
C150 C151 C152 119.9(7) . . ?
C152 C151 H151 120.0 . . ?
C151 C152 H152 120.6 . . ?
C153 C152 C151 118.8(6) . . ?
C153 C152 H152 120.6 . . ?
C152 C153 H153 120.5 . . ?
C152 C153 C154 119.0(6) . . ?
C154 C153 H153 120.5 . . ?
N16 C154 C153 122.6(6) . . ?
N16 C154 C155 115.4(5) . . ?
C153 C154 C155 121.9(5) . . ?
N14 C155 C154 118.7(4) . . ?
N14 C155 C156 110.5(6) . . ?
C156 C155 C154 130.8(6) . . ?
C155 C156 H156 127.1 . . ?
C157 C156 C155 105.8(5) . . ?
C157 C156 H156 127.1 . . ?
N15 C157 C156 108.1(5) . . ?
N15 C157 H157 125.9 . . ?
C156 C157 H157 125.9 . . ?
N15 C158 H15A 108.9 . . ?
N15 C158 H15B 108.9 . . ?
N15 C158 C159 113.2(4) . . ?
H15A C158 H15B 107.8 . . ?
C159 C158 H15A 108.9 . . ?
C159 C158 H15B 108.9 . . ?
C160 C159 C158 120.8(5) . . ?
C160 C159 C164 119.2(4) . . ?
C164 C159 C158 120.0(5) . . ?
C159 C160 H160 119.6 . . ?
C159 C160 C161 120.8(5) . . ?
C161 C160 H160 119.6 . . ?
C160 C161 H161 119.2 . . ?
C162 C161 C160 121.6(5) . . ?
C162 C161 H161 119.2 . . ?
C161 C162 H162 120.2 . . ?
C161 C162 C163 119.7(5) . . ?
C163 C162 H162 120.2 . . ?
C162 C163 C168 121.5(5) . . ?
C164 C163 C162 119.7(5) . . ?
C164 C163 C168 118.7(5) . . ?
C159 C164 C165 121.9(4) . . ?
C163 C164 C159 118.8(5) . . ?
C163 C164 C165 119.3(5) . . ?
C164 C165 H165 120.3 . . ?
C166 C165 C164 119.4(5) . . ?
C166 C165 H165 120.3 . . ?
C165 C166 H166 118.7 . . ?
C165 C166 C167 122.6(6) . . ?
C167 C166 H166 118.7 . . ?
C166 C167 H167 119.1 . . ?
C168 C167 C166 121.9(6) . . ?
C168 C167 H167 119.1 . . ?
C163 C168 C1A 111.6(9) . . ?
C163 C168 C1B 122.2(7) . . ?
C167 C168 C1A 129.6(10) . . ?
C167 C168 C1B 119.1(8) . . ?
C167 C168 C163 118.0(5) . . ?
F3DA P1DA O2DA 109(2) . . ?
F3DA P1DA O4DA 134(2) . . ?
F3DA P1DA O5DA 111.8(19) . . ?
O4DA P1DA O2DA 104.7(13) . . ?
O4DA P1DA O5DA 95.1(13) . . ?
O5DA P1DA O2DA 95.9(16) . . ?
F2DB P1DB O3DB 107.5(5) . . ?
F2DB P1DB O4DB 126.1(4) . . ?
F2DB P1DB O5DB 108.6(5) . . ?
O4DB P1DB O3DB 108.9(7) . . ?
O4DB P1DB O5DB 104.5(4) . . ?
O5DB P1DB O3DB 97.3(5) . . ?
C1DB O3DB P1DB 148.1(18) . . ?
O3DB C1DB C2DB 108(3) . . ?

loop_
_geom_bond_atom_site_label_1
_geom_bond_atom_site_label_2
_geom_bond_distance
_geom_bond_site_symmetry_2
_geom_bond_publ_flag
Co1 N7 2.143(4) . ?
Co1 N8 2.171(4) . ?
Co1 N10 2.192(4) . ?
Co1 N12 2.168(4) . ?
Co1 N14 2.179(4) . ?
Co1 N16 2.142(5) . ?
Co2 N30 2.216(6) . ?
Co2 N31 2.142(5) . ?
Co2 N32 2.152(5) . ?
Co2 N33 2.155(5) . ?
Co2 N35 2.186(5) . ?
Co2 N36 2.168(5) . ?
Co3 N2A 2.379(18) . ?
Co3 N2B 1.793(15) . ?
Co3 N3A 2.231(19) . ?
Co3 N3B 2.230(14) . ?
Co3 N4 2.126(5) . ?
Co3 N5 2.175(4) . ?
Co3 N21 2.132(8) 5_666 ?
Co3 N22 2.124(5) 5_666 ?
Co10 N18 2.178(3) 5_666 ?
Co10 N19 2.138(3) 5_666 ?
Co10 N24 2.164(4) . ?
Co10 N25 2.182(4) . ?
Co10 N26 2.125(4) . ?
Co10 N27 2.152(4) . ?
N1A N2A 1.416(17) . ?
N1A C1A 1.47(2) . ?
N1A C2A 1.39(2) . ?
N1B N2B 1.418(17) . ?
N1B C1B 1.47(2) . ?
N1B C2B 1.33(2) . ?
N2A C4A 1.342(17) . ?
N2B C4B 1.44(2) . ?
N3A C5A 1.24(2) . ?
N3A C9A 1.37(2) . ?
N3B C5B 1.356(19) . ?
N3B C9B 1.421(18) . ?
N4 C10 1.370(9) . ?
N4 C14 1.344(8) . ?
N5 N6 1.344(6) . ?
N5 C15 1.358(7) . ?
N6 C17 1.349(6) . ?
N6 C18 1.432(7) . ?
N7 C117 1.351(6) . ?
N7 C121 1.323(8) . ?
N8 N9 1.353(7) . ?
N8 C116 1.334(8) . ?
N9 C113 1.424(9) . ?
N9 C114 1.357(9) . ?
N10 C122 1.304(6) . ?
N10 C126 1.357(6) . ?
N12 N13 1.340(6) . ?
N12 C127 1.343(6) . ?
N13 C129 1.362(7) . ?
N13 C130 1.445(6) . ?
N14 N15 1.368(6) . ?
N14 C155 1.353(7) . ?
N15 C157 1.352(7) . ?
N15 C158 1.414(7) . ?
N16 C150 1.338(8) . ?
N16 C154 1.359(7) . ?
N17 N18 1.347(5) . ?
N17 C141 1.468(6) . ?
N17 C142 1.354(6) . ?
N18 C144 1.339(5) . ?
N19 C145 1.364(6) . ?
N19 C149 1.340(6) . ?
N20 N21 1.283(11) . ?
N20 C85 1.511(12) . ?
N20 C86 1.388(12) . ?
N21 C88 1.401(9) . ?
N22 C89 1.367(12) . ?
N22 C93 1.380(13) . ?
N23 N24 1.358(6) . ?
N23 C29 1.447(6) . ?
N23 C30 1.357(6) . ?
N24 C32 1.333(6) . ?
N25 C33 1.349(6) . ?
N25 C37 1.318(6) . ?
N26 C38 1.351(7) . ?
N26 C42 1.350(7) . ?
N27 N28 1.324(6) . ?
N27 C43 1.375(7) . ?
N28 C45 1.360(8) . ?
N28 C46 1.473(8) . ?
N29 N30 1.348(9) . ?
N29 C73 1.373(8) . ?
N29 C74 1.416(9) . ?
N30 C71 1.328(8) . ?
N31 C66 1.309(10) . ?
N31 C70 1.408(10) . ?
N32 C94 1.346(7) . ?
N32 C98 1.350(7) . ?
N33 N34 1.340(6) . ?
N33 C99 1.335(7) . ?
N34 C101 1.325(8) . ?
N34 C102 1.447(8) . ?
N35 C61 1.301(8) . ?
N35 C65 1.351(7) . ?
N36 N37 1.327(6) . ?
N36 C60 1.363(8) . ?
N37 C57 1.455(8) . ?
N37 C58 1.386(9) . ?
C1A H1AA 0.9900 . ?
C1A H1AB 0.9900 . ?
C1A C168 1.470(17) . ?
C1B H1BA 0.9900 . ?
C1B H1BB 0.9900 . ?
C1B C168 1.621(17) . ?
C2A H2A 0.9500 . ?
C2A C3A 1.26(3) . ?
C2B H2B 0.9500 . ?
C2B C3B 1.26(2) . ?
C3A H3A 0.9500 . ?
C3A C4A 1.47(2) . ?
C3B H3B 0.9500 . ?
C3B C4B 1.49(2) . ?
C4A C5A 1.48(2) . ?
C4B C5B 1.40(2) . ?
C5A C6A 1.42(2) . ?
C5B C6B 1.32(3) . ?
C6A H6A 0.9500 . ?
C6A C7A 1.28(4) . ?
C6B C7B 1.35(3) . ?
C7A H7A 0.9500 . ?
C7A C8A 1.59(4) . ?
C7B H7B 0.9500 . ?
C7B C8B 1.44(3) . ?
C8A H8A 0.9500 . ?
C8A C9A 1.42(3) . ?
C8B H8B 0.9500 . ?
C8B C9B 1.39(2) . ?
C9A H9A 0.9500 . ?
C9B H9B 0.9500 . ?
C10 H10 0.9500 . ?
C10 C11 1.409(10) . ?
C11 H11 0.9500 . ?
C11 C12 1.338(12) . ?
C12 H12 0.9500 . ?
C12 C13 1.339(11) . ?
C13 H13 0.9500 . ?
C13 C14 1.394(8) . ?
C14 C15 1.487(9) . ?
C15 C16 1.387(8) . ?
C16 H16 0.9500 . ?
C16 C17 1.337(9) . ?
C17 H17 0.9500 . ?
C18 H18A 0.9900 . ?
C18 H18B 0.9900 . ?
C18 C19 1.528(7) . ?
C19 C20 1.346(7) . ?
C19 C24 1.405(7) . ?
C20 H20 0.9500 . ?
C20 C21 1.397(7) . ?
C21 H21 0.9500 . ?
C21 C22 1.384(7) . ?
C22 H22 0.9500 . ?
C22 C23 1.427(7) . ?
C23 C24 1.430(6) . ?
C23 C28 1.438(7) . ?
C24 C25 1.426(7) . ?
C25 H25 0.9500 . ?
C25 C26 1.364(7) . ?
C26 H26 0.9500 . ?
C26 C27 1.397(7) . ?
C27 H27 0.9500 . ?
C27 C28 1.367(7) . ?
C28 C29 1.496(7) . ?
C29 H29A 0.9900 . ?
C29 H29B 0.9900 . ?
C30 H30 0.9500 . ?
C30 C31 1.351(8) . ?
C31 H31 0.9500 . ?
C31 C32 1.403(7) . ?
C32 C33 1.452(7) . ?
C33 C34 1.388(6) . ?
C34 H34 0.9500 . ?
C34 C35 1.396(8) . ?
C35 H35 0.9500 . ?
C35 C36 1.367(8) . ?
C36 H36 0.9500 . ?
C36 C37 1.383(7) . ?
C37 H37 0.9500 . ?
C38 H38 0.9500 . ?
C38 C39 1.375(7) . ?
C39 H39 0.9500 . ?
C39 C40 1.343(9) . ?
C40 H40 0.9500 . ?
C40 C41 1.419(10) . ?
C41 H41 0.9500 . ?
C41 C42 1.415(7) . ?
C42 C43 1.437(8) . ?
C43 C44 1.383(8) . ?
C44 H44 0.9500 . ?
C44 C45 1.412(10) . ?
C45 H45 0.9500 . ?
C46 H46A 0.9900 . ?
C46 H46B 0.9900 . ?
C46 C48 1.504(7) . ?
C47 H47 0.9500 . ?
C47 C48 1.379(8) . ?
C47 C52 1.423(7) . ?
C48 C49 1.402(8) . ?
C49 C50 1.449(7) . ?
C49 C53 1.422(7) . ?
C50 C51 1.423(8) . ?
C50 C56 1.394(8) . ?
C51 H51 0.9500 . ?
C51 C52 1.349(9) . ?
C52 H52 0.9500 . ?
C53 H53 0.9500 . ?
C53 C54 1.354(8) . ?
C54 H54 0.9500 . ?
C54 C55 1.398(8) . ?
C55 H55 0.9500 . ?
C55 C56 1.363(8) . ?
C56 C57 1.534(8) . ?
C57 H57A 0.9900 . ?
C57 H57B 0.9900 . ?
C58 H58 0.9500 . ?
C58 C59 1.385(10) . ?
C59 H59 0.9500 . ?
C59 C60 1.363(9) . ?
C60 C61 1.469(8) . ?
C61 C62 1.393(10) . ?
C62 H62 0.9500 . ?
C62 C63 1.435(11) . ?
C63 H63 0.9500 . ?
C63 C64 1.344(12) . ?
C64 H64 0.9500 . ?
C64 C65 1.388(10) . ?
C65 H65 0.9500 . ?
C66 H66 0.9500 . ?
C66 C67 1.366(10) . ?
C67 H67 0.9500 . ?
C67 C68 1.466(17) . ?
C68 H68 0.9500 . ?
C68 C69 1.392(16) . ?
C69 H69 0.9500 . ?
C69 C70 1.394(9) . ?
C70 C71 1.444(12) . ?
C71 C72 1.397(12) . ?
C72 H72 0.9500 . ?
C72 C73 1.372(13) . ?
C73 H73 0.9500 . ?
C74 H74A 0.9900 . ?
C74 H74B 0.9900 . ?
C74 C75 1.524(9) . ?
C75 C76 1.392(9) . ?
C75 C80 1.382(9) . ?
C76 H76 0.9500 . ?
C76 C77 1.429(11) . ?
C77 H77 0.9500 . ?
C77 C78 1.318(11) . ?
C78 H78 0.9500 . ?
C78 C79 1.400(9) . ?
C79 C80 1.437(10) . ?
C79 C84 1.426(11) . ?
C80 C81 1.475(8) . ?
C81 H81 0.9500 . ?
C81 C82 1.334(9) . ?
C82 H82 0.9500 . ?
C82 C83 1.432(10) . ?
C83 H83 0.9500 . ?
C83 C84 1.347(10) . ?
C84 C85 1.496(10) . ?
C85 H85 0.9500 . ?
C86 H86 0.9500 . ?
C86 C87 1.407(15) . ?
C87 H87 0.8611 . ?
C87 C88 1.336(14) . ?
C88 C89 1.389(13) . ?
C89 C90 1.389(10) . ?
C90 H90 0.9500 . ?
C90 C91 1.341(16) . ?
C91 H91 0.9500 . ?
C91 C92 1.277(17) . ?
C92 H92 0.9500 . ?
C92 C93 1.376(10) . ?
C93 H93 0.9500 . ?
C94 H94 0.9500 . ?
C94 C95 1.396(9) . ?
C95 H95 0.9500 . ?
C95 C96 1.380(9) . ?
C96 H96 0.9500 . ?
C96 C97 1.388(9) . ?
C97 H97 0.9500 . ?
C97 C98 1.372(9) . ?
C98 C99 1.477(8) . ?
C99 C100 1.398(8) . ?
C100 H100 0.9500 . ?
C100 C101 1.403(9) . ?
C101 H101 0.9500 . ?
C102 H10A 0.9900 . ?
C102 H10B 0.9900 . ?
C102 C103 1.535(8) . ?
C103 C104 1.385(8) . ?
C103 C108 1.418(9) . ?
C104 H104 0.9500 . ?
C104 C105 1.444(10) . ?
C105 H105 0.9500 . ?
C105 C106 1.302(11) . ?
C106 H106 0.9500 . ?
C106 C107 1.427(8) . ?
C107 C108 1.424(7) . ?
C107 C112 1.395(9) . ?
C108 C109 1.409(7) . ?
C109 H109 0.9500 . ?
C109 C110 1.376(10) . ?
C110 H110 0.9500 . ?
C110 C111 1.410(8) . ?
C111 H111 0.9500 . ?
C111 C112 1.395(8) . ?
C112 C113 1.517(8) . ?
C113 H113 0.9500 . ?
C114 H114 0.9500 . ?
C114 C115 1.288(11) . ?
C115 H115 0.9500 . ?
C115 C116 1.424(8) . ?
C116 C117 1.443(9) . ?
C117 C118 1.402(9) . ?
C118 H118 0.9500 . ?
C118 C119 1.312(10) . ?
C119 H119 0.9500 . ?
C119 C120 1.354(9) . ?
C120 H120 0.9500 . ?
C120 C121 1.412(8) . ?
C121 H121 0.9500 . ?
C122 H122 0.9500 . ?
C122 C123 1.401(7) . ?
C123 H123 0.9500 . ?
C123 C124 1.401(7) . ?
C124 H124 0.9500 . ?
C124 C125 1.372(8) . ?
C125 H125 0.9500 . ?
C125 C126 1.402(7) . ?
C126 C127 1.463(7) . ?
C127 C128 1.391(7) . ?
C128 H128 0.9500 . ?
C128 C129 1.353(8) . ?
C129 H129 0.9500 . ?
C130 H13A 0.9900 . ?
C130 H13B 0.9900 . ?
C130 C131 1.507(7) . ?
C131 C132 1.368(7) . ?
C131 C136 1.423(6) . ?
C132 H132 0.9500 . ?
C132 C133 1.424(8) . ?
C133 H133 0.9500 . ?
C133 C134 1.356(7) . ?
C134 H134 0.9500 . ?
C134 C135 1.420(6) . ?
C135 C136 1.438(7) . ?
C135 C140 1.433(6) . ?
C136 C137 1.433(7) . ?
C137 H137 0.9500 . ?
C137 C138 1.344(7) . ?
C138 H138 0.9500 . ?
C138 C139 1.430(7) . ?
C139 H139 0.9500 . ?
C139 C140 1.344(7) . ?
C140 C141 1.499(7) . ?
C141 H14A 0.9900 . ?
C141 H14B 0.9900 . ?
C142 H142 0.9500 . ?
C142 C143 1.328(8) . ?
C143 H143 0.9500 . ?
C143 C144 1.431(7) . ?
C144 C145 1.454(7) . ?
C145 C146 1.383(6) . ?
C146 H146 0.9500 . ?
C146 C147 1.393(8) . ?
C147 H147 0.9500 . ?
C147 C148 1.357(9) . ?
C148 H148 0.9500 . ?
C148 C149 1.369(7) . ?
C149 H149 0.9500 . ?
C150 H150 0.9500 . ?
C150 C151 1.366(9) . ?
C151 H151 0.9500 . ?
C151 C152 1.382(10) . ?
C152 H152 0.9500 . ?
C152 C153 1.364(10) . ?
C153 H153 0.9500 . ?
C153 C154 1.366(9) . ?
C154 C155 1.457(9) . ?
C155 C156 1.396(7) . ?
C156 H156 0.9500 . ?
C156 C157 1.354(9) . ?
C157 H157 0.9500 . ?
C158 H15A 0.9900 . ?
C158 H15B 0.9900 . ?
C158 C159 1.533(6) . ?
C159 C160 1.360(8) . ?
C159 C164 1.431(8) . ?
C160 H160 0.9500 . ?
C160 C161 1.418(7) . ?
C161 H161 0.9500 . ?
C161 C162 1.314(8) . ?
C162 H162 0.9500 . ?
C162 C163 1.438(8) . ?
C163 C164 1.401(7) . ?
C163 C168 1.447(9) . ?
C164 C165 1.443(7) . ?
C165 H165 0.9500 . ?
C165 C166 1.309(9) . ?
C166 H166 0.9500 . ?
C166 C167 1.376(8) . ?
C167 H167 0.9500 . ?
C167 C168 1.365(9) . ?
P1DA F3DA 1.04(3) . ?
P1DA O2DA 1.58(3) . ?
P1DA O4DA 1.368(16) . ?
P1DA O5DA 1.510(18) . ?
P1DB F2DB 1.178(5) . ?
P1DB O3DB 1.558(9) . ?
P1DB O4DB 1.285(7) . ?
P1DB O5DB 1.462(8) . ?
O3DB C1DB 1.395(16) . ?
C1DB C2DB 1.567(19) . ?

loop_
_geom_torsion_atom_site_label_1
_geom_torsion_atom_site_label_2
_geom_torsion_atom_site_label_3
_geom_torsion_atom_site_label_4
_geom_torsion
_geom_torsion_site_symmetry_1
_geom_torsion_site_symmetry_2
_geom_torsion_site_symmetry_3
_geom_torsion_site_symmetry_4
_geom_torsion_publ_flag
Co1 N7 C117 C116 -1.4(5) . . . . ?
Co1 N7 C117 C118 178.8(3) . . . . ?
Co1 N7 C121 C120 -179.4(4) . . . . ?
Co1 N8 N9 C113 -14.9(7) . . . . ?
Co1 N8 N9 C114 172.9(4) . . . . ?
Co1 N8 C116 C115 -174.6(3) . . . . ?
Co1 N8 C116 C117 1.7(5) . . . . ?
Co1 N10 C122 C123 170.4(4) . . . . ?
Co1 N10 C126 C125 -170.6(4) . . . . ?
Co1 N10 C126 C127 3.3(5) . . . . ?
Co1 N12 N13 C129 177.6(4) . . . . ?
Co1 N12 N13 C130 -10.1(8) . . . . ?
Co1 N12 C127 C126 1.6(6) . . . . ?
Co1 N12 C127 C128 -178.5(3) . . . . ?
Co1 N14 N15 C157 -174.5(4) . . . . ?
Co1 N14 N15 C158 -0.1(7) . . . . ?
Co1 N14 C155 C154 -6.2(5) . . . . ?
Co1 N14 C155 C156 175.5(3) . . . . ?
Co1 N16 C150 C151 175.2(5) . . . . ?
Co1 N16 C154 C153 -174.9(4) . . . . ?
Co1 N16 C154 C155 8.6(5) . . . . ?
Co2 N30 C71 C70 11.6(6) . . . . ?
Co2 N30 C71 C72 -169.7(4) . . . . ?
Co2 N31 C66 C67 -172.7(5) . . . . ?
Co2 N31 C70 C69 175.0(5) . . . . ?
Co2 N31 C70 C71 -5.9(6) . . . . ?
Co2 N32 C94 C95 176.7(5) . . . . ?
Co2 N32 C98 C97 179.3(6) . . . . ?
Co2 N32 C98 C99 0.4(7) . . . . ?
Co2 N33 N34 C101 166.6(5) . . . . ?
Co2 N33 N34 C102 -18.4(8) . . . . ?
Co2 N33 C99 C98 12.2(7) . . . . ?
Co2 N33 C99 C100 -170.3(4) . . . . ?
Co2 N35 C61 C60 -0.1(6) . . . . ?
Co2 N35 C61 C62 177.9(5) . . . . ?
Co2 N35 C65 C64 -178.4(5) . . . . ?
Co2 N36 N37 C57 -10.3(9) . . . . ?
Co2 N36 N37 C58 168.8(5) . . . . ?
Co2 N36 C60 C59 -172.1(4) . . . . ?
Co2 N36 C60 C61 10.8(6) . . . . ?
Co3 N2A C4A C3A -172.8(9) . . . . ?
Co3 N2A C4A C5A 6.0(15) . . . . ?
Co3 N2B C4B C3B -176.3(10) . . . . ?
Co3 N2B C4B C5B 4.5(18) . . . . ?
Co3 N3A C5A C4A -2(2) . . . . ?
Co3 N3A C5A C6A -175.2(13) . . . . ?
Co3 N3A C9A C8A 174.3(13) . . . . ?
Co3 N3B C5B C4B 9.7(15) . . . . ?
Co3 N3B C5B C6B -171.7(18) . . . . ?
Co3 N3B C9B C8B 173.5(12) . . . . ?
Co3 N4 C10 C11 178.3(7) . . . . ?
Co3 N4 C14 C13 178.6(5) . . . . ?
Co3 N4 C14 C15 -5.0(8) . . . . ?
Co3 N5 N6 C17 167.9(5) . . . . ?
Co3 N5 N6 C18 -4.5(9) . . . . ?
Co3 N5 C15 C14 10.1(6) . . . . ?
Co3 N5 C15 C16 -171.5(4) . . . . ?
Co3 N21 C88 C87 -169.9(5) 5_666 . . . ?
Co3 N21 C88 C89 7.5(7) 5_666 . . . ?
Co3 N22 C89 C88 1.6(6) 5_666 . . . ?
Co3 N22 C89 C90 176.6(4) 5_666 . . . ?
Co3 N22 C93 C92 -178.1(5) 5_666 . . . ?
Co10 N18 C144 C143 -178.8(3) 5_666 . . . ?
Co10 N18 C144 C145 4.2(5) 5_666 . . . ?
Co10 N19 C145 C144 -1.1(5) 5_666 . . . ?
Co10 N19 C145 C146 -178.3(3) 5_666 . . . ?
Co10 N19 C149 C148 177.4(4) 5_666 . . . ?
Co10 N24 C32 C31 176.7(3) . . . . ?
Co10 N24 C32 C33 -3.3(5) . . . . ?
Co10 N25 C33 C32 2.5(5) . . . . ?
Co10 N25 C33 C34 -177.0(3) . . . . ?
Co10 N25 C37 C36 175.4(4) . . . . ?
Co10 N26 C38 C39 177.1(4) . . . . ?
Co10 N26 C42 C41 -177.6(3) . . . . ?
Co10 N26 C42 C43 3.7(5) . . . . ?
Co10 N27 N28 C45 165.4(4) . . . . ?
Co10 N27 N28 C46 -20.5(7) . . . . ?
Co10 N27 C43 C42 6.4(5) . . . . ?
Co10 N27 C43 C44 -170.8(3) . . . . ?
N1A N2A C4A C3A 1.7(16) . . . . ?
N1A N2A C4A C5A -179.6(14) . . . . ?
N1A C1A C168 C163 -175.9(8) . . . . ?
N1A C1A C168 C167 15.2(15) . . . . ?
N1A C2A C3A C4A 3.0(18) . . . . ?
N1B N2B C4B C3B 1.8(15) . . . . ?
N1B N2B C4B C5B -177.4(13) . . . . ?
N1B C1B C168 C163 -169.0(10) . . . . ?
N1B C1B C168 C167 1.0(15) . . . . ?
N1B C2B C3B C4B 5(2) . . . . ?
N2A N1A C1A C168 79.7(18) . . . . ?
N2A N1A C2A C3A -2(2) . . . . ?
N2A C4A C5A N3A -3(2) . . . . ?
N2A C4A C5A C6A 170.7(13) . . . . ?
N2B N1B C1B C168 94.1(16) . . . . ?
N2B N1B C2B C3B -4(2) . . . . ?
N2B C4B C5B N3B -9.7(19) . . . . ?
N2B C4B C5B C6B 171.7(18) . . . . ?
N3A C5A C6A C7A -3(3) . . . . ?
N3B Co3 N2B N1B -176.2(18) . . . . ?
N3B Co3 N2B C4B 1.0(10) . . . . ?
N3B C5B C6B C7B -4(3) . . . . ?
N4 Co3 N2B N1B -84.6(17) . . . . ?
N4 Co3 N2B C4B 92.6(10) . . . . ?
N4 C10 C11 C12 6.6(16) . . . . ?
N4 C14 C15 N5 -3.7(8) . . . . ?
N4 C14 C15 C16 178.3(6) . . . . ?
N5 Co3 N2B N1B -7.4(18) . . . . ?
N5 Co3 N2B C4B 169.8(9) . . . . ?
N5 N6 C17 C16 2.1(6) . . . . ?
N5 N6 C18 C19 84.7(6) . . . . ?
N5 C15 C16 C17 -1.1(6) . . . . ?
N6 N5 C15 C14 -176.1(5) . . . . ?
N6 N5 C15 C16 2.3(6) . . . . ?
N6 C18 C19 C20 5.2(7) . . . . ?
N6 C18 C19 C24 -172.9(4) . . . . ?
N7 C117 C118 C119 0.1(8) . . . . ?
N8 N9 C113 C112 -85.7(6) . . . . ?
N8 N9 C114 C115 -3.5(7) . . . . ?
N8 C116 C117 N7 -0.2(6) . . . . ?
N8 C116 C117 C118 179.6(4) . . . . ?
N9 N8 C116 C115 -1.7(5) . . . . ?
N9 N8 C116 C117 174.5(4) . . . . ?
N9 C114 C115 C116 2.3(7) . . . . ?
N10 C122 C123 C124 3.5(8) . . . . ?
N10 C126 C127 N12 -3.4(7) . . . . ?
N10 C126 C127 C128 176.7(5) . . . . ?
N12 N13 C129 C128 0.1(7) . . . . ?
N12 N13 C130 C131 -74.6(6) . . . . ?
N12 C127 C128 C129 0.2(6) . . . . ?
N13 N12 C127 C126 179.9(4) . . . . ?
N13 N12 C127 C128 -0.1(6) . . . . ?
N13 C130 C131 C132 -10.6(6) . . . . ?
N13 C130 C131 C136 171.0(4) . . . . ?
N14 N15 C157 C156 0.2(6) . . . . ?
N14 N15 C158 C159 -83.9(5) . . . . ?
N14 C155 C156 C157 1.4(6) . . . . ?
N15 N14 C155 C154 177.0(4) . . . . ?
N15 N14 C155 C156 -1.3(5) . . . . ?
N15 C158 C159 C160 -3.7(6) . . . . ?
N15 C158 C159 C164 175.0(4) . . . . ?
N16 C150 C151 C152 -1.6(10) . . . . ?
N16 C154 C155 N14 -1.5(6) . . . . ?
N16 C154 C155 C156 176.4(5) . . . . ?
N17 N18 C144 C143 0.7(5) . . . . ?
N17 N18 C144 C145 -176.4(4) . . . . ?
N17 C142 C143 C144 -1.1(5) . . . . ?
N18 N17 C141 C140 82.7(5) . . . . ?
N18 N17 C142 C143 1.6(6) . . . . ?
N18 C144 C145 N19 -2.2(6) . . . . ?
N18 C144 C145 C146 175.0(4) . . . . ?
N19 C145 C146 C147 0.0(7) . . . . ?
N20 N21 C88 C87 -1.9(8) . . . . ?
N20 N21 C88 C89 175.4(6) . . . . ?
N20 C86 C87 C88 3.1(9) . . . . ?
N21 Co3 N2B N1B 155.1(12) 5_666 . . . ?
N21 Co3 N2B C4B -27.7(18) 5_666 . . . ?
N21 N20 C85 C84 -79.0(11) . . . . ?
N21 N20 C86 C87 -4.5(9) . . . . ?
N21 C88 C89 N22 -6.2(8) . . . . ?
N21 C88 C89 C90 179.2(5) . . . . ?
N22 Co3 N2B N1B 91.9(17) 5_666 . . . ?
N22 Co3 N2B C4B -90.9(10) 5_666 . . . ?
N22 C89 C90 C91 2.1(9) . . . . ?
N23 N24 C32 C31 -0.9(5) . . . . ?
N23 N24 C32 C33 179.1(4) . . . . ?
N23 C30 C31 C32 -2.1(6) . . . . ?
N24 N23 C29 C28 -87.3(5) . . . . ?
N24 N23 C30 C31 1.6(6) . . . . ?
N24 C32 C33 N25 0.5(6) . . . . ?
N24 C32 C33 C34 180.0(4) . . . . ?
N25 C33 C34 C35 -1.0(7) . . . . ?
N26 C38 C39 C40 -0.8(8) . . . . ?
N26 C42 C43 N27 -6.9(6) . . . . ?
N26 C42 C43 C44 169.8(5) . . . . ?
N27 N28 C45 C44 0.4(6) . . . . ?
N27 N28 C46 C48 -78.2(5) . . . . ?
N27 C43 C44 C45 1.1(6) . . . . ?
N28 N27 C43 C42 176.4(4) . . . . ?
N28 N27 C43 C44 -0.8(5) . . . . ?
N28 C46 C48 C47 -8.6(7) . . . . ?
N28 C46 C48 C49 172.2(4) . . . . ?
N29 N30 C71 C70 -178.1(5) . . . . ?
N29 N30 C71 C72 0.6(6) . . . . ?
N29 C74 C75 C76 13.7(8) . . . . ?
N29 C74 C75 C80 -163.1(5) . . . . ?
N30 N29 C73 C72 -0.5(7) . . . . ?
N30 N29 C74 C75 89.0(7) . . . . ?
N30 C71 C72 C73 -0.9(7) . . . . ?
N31 C66 C67 C68 -0.5(10) . . . . ?
N31 C70 C71 N30 -4.2(8) . . . . ?
N31 C70 C71 C72 177.4(6) . . . . ?
N32 C94 C95 C96 1.3(10) . . . . ?
N32 C98 C99 N33 -8.6(8) . . . . ?
N32 C98 C99 C100 174.4(6) . . . . ?
N33 N34 C101 C100 -2.0(7) . . . . ?
N33 N34 C102 C103 91.5(6) . . . . ?
N33 C99 C100 C101 -0.1(8) . . . . ?
N34 N33 C99 C98 -178.5(5) . . . . ?
N34 N33 C99 C100 -1.0(7) . . . . ?
N34 C102 C103 C104 10.5(7) . . . . ?
N34 C102 C103 C108 -168.7(5) . . . . ?
N35 C61 C62 C63 1.6(10) . . . . ?
N36 N37 C57 C56 82.9(7) . . . . ?
N36 N37 C58 C59 -1.1(7) . . . . ?
N36 C60 C61 N35 -7.3(7) . . . . ?
N36 C60 C61 C62 174.6(5) . . . . ?
N37 N36 C60 C59 -0.9(6) . . . . ?
N37 N36 C60 C61 -178.0(5) . . . . ?
N37 C58 C59 C60 0.5(7) . . . . ?
C1A N1A N2A Co3 -7(3) . . . . ?
C1A N1A N2A C4A -179.7(14) . . . . ?
C1A N1A C2A C3A 177.6(18) . . . . ?
C1B N1B N2B Co3 -6(2) . . . . ?
C1B N1B N2B C4B 176.7(12) . . . . ?
C1B N1B C2B C3B -179.0(16) . . . . ?
C2A N1A N2A Co3 172.3(10) . . . . ?
C2A N1A N2A C4A 0.1(18) . . . . ?
C2A N1A C1A C168 -100(2) . . . . ?
C2A C3A C4A N2A -3.0(16) . . . . ?
C2A C3A C4A C5A 178.6(17) . . . . ?
C2B N1B N2B Co3 178.5(13) . . . . ?
C2B N1B N2B C4B 0.9(18) . . . . ?
C2B N1B C1B C168 -91(2) . . . . ?
C2B C3B C4B N2B -4.2(18) . . . . ?
C2B C3B C4B C5B 174.8(18) . . . . ?
C3A C4A C5A N3A 175.3(14) . . . . ?
C3A C4A C5A C6A -11(3) . . . . ?
C3B C4B C5B N3B 171.3(15) . . . . ?
C3B C4B C5B C6B -7(3) . . . . ?
C4A C5A C6A C7A -176.2(17) . . . . ?
C4B C5B C6B C7B 174.0(18) . . . . ?
C5A N3A C9A C8A -9(2) . . . . ?
C5A C6A C7A C8A -2(3) . . . . ?
C5B N3B C9B C8B 1(2) . . . . ?
C5B C6B C7B C8B 3(3) . . . . ?
C6A C7A C8A C9A 1(3) . . . . ?
C6B C7B C8B C9B 0(3) . . . . ?
C7A C8A C9A N3A 4(2) . . . . ?
C7B C8B C9B N3B -2(2) . . . . ?
C9A N3A C5A C4A -178.1(14) . . . . ?
C9A N3A C5A C6A 9(3) . . . . ?
C9B N3B C5B C4B -176.0(12) . . . . ?
C9B N3B C5B C6B 3(2) . . . . ?
C10 N4 C14 C13 2.7(11) . . . . ?
C10 N4 C14 C15 179.1(7) . . . . ?
C10 C11 C12 C13 -3.2(16) . . . . ?
C11 C12 C13 C14 -0.6(13) . . . . ?
C12 C13 C14 N4 0.8(11) . . . . ?
C12 C13 C14 C15 -175.4(7) . . . . ?
C13 C14 C15 N5 172.7(6) . . . . ?
C13 C14 C15 C16 -5.3(11) . . . . ?
C14 N4 C10 C11 -6.2(13) . . . . ?
C14 C15 C16 C17 176.9(6) . . . . ?
C15 N5 N6 C17 -2.7(6) . . . . ?
C15 N5 N6 C18 -175.1(5) . . . . ?
C15 C16 C17 N6 -0.5(6) . . . . ?
C17 N6 C18 C19 -86.6(7) . . . . ?
C18 N6 C17 C16 174.2(5) . . . . ?
C18 C19 C20 C21 -177.8(4) . . . . ?
C18 C19 C24 C23 176.3(4) . . . . ?
C18 C19 C24 C25 -5.6(7) . . . . ?
C19 C20 C21 C22 1.7(7) . . . . ?
C19 C24 C25 C26 178.7(4) . . . . ?
C20 C19 C24 C23 -1.8(6) . . . . ?
C20 C19 C24 C25 176.4(4) . . . . ?
C20 C21 C22 C23 -1.9(7) . . . . ?
C21 C22 C23 C24 0.3(6) . . . . ?
C21 C22 C23 C28 -178.9(4) . . . . ?
C22 C23 C24 C19 1.5(6) . . . . ?
C22 C23 C24 C25 -176.8(4) . . . . ?
C22 C23 C28 C27 178.2(4) . . . . ?
C22 C23 C28 C29 -2.2(6) . . . . ?
C23 C24 C25 C26 -3.2(7) . . . . ?
C23 C28 C29 N23 176.5(4) . . . . ?
C24 C19 C20 C21 0.2(7) . . . . ?
C24 C23 C28 C27 -0.9(6) . . . . ?
C24 C23 C28 C29 178.6(4) . . . . ?
C24 C25 C26 C27 2.4(7) . . . . ?
C25 C26 C27 C28 -0.8(8) . . . . ?
C26 C27 C28 C23 0.1(7) . . . . ?
C26 C27 C28 C29 -179.5(4) . . . . ?
C27 C28 C29 N23 -3.9(6) . . . . ?
C28 C23 C24 C19 -179.3(4) . . . . ?
C28 C23 C24 C25 2.4(6) . . . . ?
C29 N23 N24 Co10 -0.2(7) . . . . ?
C29 N23 N24 C32 176.5(4) . . . . ?
C29 N23 C30 C31 -175.1(4) . . . . ?
C30 N23 N24 Co10 -177.1(4) . . . . ?
C30 N23 N24 C32 -0.4(5) . . . . ?
C30 N23 C29 C28 89.0(6) . . . . ?
C30 C31 C32 N24 1.9(5) . . . . ?
C30 C31 C32 C33 -178.2(5) . . . . ?
C31 C32 C33 N25 -179.5(4) . . . . ?
C31 C32 C33 C34 0.0(7) . . . . ?
C32 C33 C34 C35 179.5(4) . . . . ?
C33 N25 C37 C36 -0.9(7) . . . . ?
C33 C34 C35 C36 3.2(7) . . . . ?
C34 C35 C36 C37 -4.2(8) . . . . ?
C35 C36 C37 N25 3.2(8) . . . . ?
C37 N25 C33 C32 179.4(4) . . . . ?
C37 N25 C33 C34 -0.1(6) . . . . ?
C38 N26 C42 C41 -0.7(6) . . . . ?
C38 N26 C42 C43 -179.4(4) . . . . ?
C38 C39 C40 C41 1.1(8) . . . . ?
C39 C40 C41 C42 -1.2(7) . . . . ?
C40 C41 C42 N26 1.0(7) . . . . ?
C40 C41 C42 C43 179.6(4) . . . . ?
C41 C42 C43 N27 174.4(4) . . . . ?
C41 C42 C43 C44 -8.9(7) . . . . ?
C42 N26 C38 C39 0.6(7) . . . . ?
C42 C43 C44 C45 -175.8(5) . . . . ?
C43 N27 N28 C45 0.2(5) . . . . ?
C43 N27 N28 C46 174.3(4) . . . . ?
C43 C44 C45 N28 -0.9(6) . . . . ?
C45 N28 C46 C48 94.8(6) . . . . ?
C46 N28 C45 C44 -173.2(4) . . . . ?
C46 C48 C49 C50 179.3(4) . . . . ?
C46 C48 C49 C53 2.2(7) . . . . ?
C47 C48 C49 C50 0.1(7) . . . . ?
C47 C48 C49 C53 -177.0(5) . . . . ?
C48 C47 C52 C51 0.6(8) . . . . ?
C48 C49 C50 C51 2.4(7) . . . . ?
C48 C49 C50 C56 -176.0(4) . . . . ?
C48 C49 C53 C54 177.4(5) . . . . ?
C49 C50 C51 C52 -3.4(7) . . . . ?
C49 C50 C56 C55 -1.4(7) . . . . ?
C49 C50 C56 C57 177.5(4) . . . . ?
C49 C53 C54 C55 -1.9(8) . . . . ?
C50 C49 C53 C54 0.3(7) . . . . ?
C50 C51 C52 C47 2.0(8) . . . . ?
C50 C56 C57 N37 -164.9(5) . . . . ?
C51 C50 C56 C55 -179.6(5) . . . . ?
C51 C50 C56 C57 -0.7(7) . . . . ?
C52 C47 C48 C46 179.2(5) . . . . ?
C52 C47 C48 C49 -1.7(7) . . . . ?
C53 C49 C50 C51 179.6(4) . . . . ?
C53 C49 C50 C56 1.3(7) . . . . ?
C53 C54 C55 C56 1.8(8) . . . . ?
C54 C55 C56 C50 -0.2(8) . . . . ?
C54 C55 C56 C57 -179.0(5) . . . . ?
C55 C56 C57 N37 13.9(8) . . . . ?
C56 C50 C51 C52 174.8(5) . . . . ?
C57 N37 C58 C59 177.9(5) . . . . ?
C58 N37 C57 C56 -96.1(6) . . . . ?
C58 C59 C60 N36 0.2(7) . . . . ?
C58 C59 C60 C61 176.7(6) . . . . ?
C59 C60 C61 N35 176.4(6) . . . . ?
C59 C60 C61 C62 -1.6(10) . . . . ?
C60 N36 N37 C57 -177.8(5) . . . . ?
C60 N36 N37 C58 1.2(6) . . . . ?
C60 C61 C62 C63 179.5(6) . . . . ?
C61 N35 C65 C64 1.4(10) . . . . ?
C61 C62 C63 C64 -0.9(11) . . . . ?
C62 C63 C64 C65 0.5(12) . . . . ?
C63 C64 C65 N35 -0.7(12) . . . . ?
C65 N35 C61 C60 -179.9(5) . . . . ?
C65 N35 C61 C62 -1.9(9) . . . . ?
C66 N31 C70 C69 0.9(9) . . . . ?
C66 N31 C70 C71 -180.0(5) . . . . ?
C66 C67 C68 C69 -0.4(10) . . . . ?
C67 C68 C69 C70 1.4(11) . . . . ?
C68 C69 C70 N31 -1.7(9) . . . . ?
C68 C69 C70 C71 179.2(6) . . . . ?
C69 C70 C71 N30 174.9(5) . . . . ?
C69 C70 C71 C72 -3.5(10) . . . . ?
C70 N31 C66 C67 0.3(10) . . . . ?
C70 C71 C72 C73 177.6(6) . . . . ?
C71 C72 C73 N29 0.8(7) . . . . ?
C73 N29 N30 Co2 165.4(4) . . . . ?
C73 N29 N30 C71 -0.1(6) . . . . ?
C73 N29 C74 C75 -90.6(7) . . . . ?
C74 N29 N30 Co2 -14.2(9) . . . . ?
C74 N29 N30 C71 -179.7(5) . . . . ?
C74 N29 C73 C72 179.1(5) . . . . ?
C74 C75 C76 C77 -179.3(6) . . . . ?
C74 C75 C80 C79 178.1(6) . . . . ?
C74 C75 C80 C81 -3.9(9) . . . . ?
C75 C76 C77 C78 3.3(11) . . . . ?
C75 C80 C81 C82 176.6(6) . . . . ?
C76 C75 C80 C79 1.4(9) . . . . ?
C76 C75 C80 C81 179.4(6) . . . . ?
C76 C77 C78 C79 -2.6(12) . . . . ?
C77 C78 C79 C80 1.2(11) . . . . ?
C77 C78 C79 C84 176.4(8) . . . . ?
C78 C79 C80 C75 -0.5(9) . . . . ?
C78 C79 C80 C81 -178.7(6) . . . . ?
C78 C79 C84 C83 -178.7(7) . . . . ?
C78 C79 C84 C85 3.1(11) . . . . ?
C79 C80 C81 C82 -5.2(9) . . . . ?
C79 C84 C85 N20 171.7(7) . . . . ?
C80 C75 C76 C77 -2.7(10) . . . . ?
C80 C79 C84 C83 -3.7(10) . . . . ?
C80 C79 C84 C85 178.2(7) . . . . ?
C80 C81 C82 C83 2.2(10) . . . . ?
C81 C82 C83 C84 0.4(11) . . . . ?
C82 C83 C84 C79 0.3(11) . . . . ?
C82 C83 C84 C85 178.5(7) . . . . ?
C83 C84 C85 N20 -6.4(12) . . . . ?
C84 C79 C80 C75 -175.9(6) . . . . ?
C84 C79 C80 C81 5.9(9) . . . . ?
C85 N20 N21 Co3 -25.9(11) . . . 5_666 ?
C85 N20 N21 C88 172.0(6) . . . . ?
C85 N20 C86 C87 -172.1(7) . . . . ?
C86 N20 N21 Co3 166.1(6) . . . 5_666 ?
C86 N20 N21 C88 4.0(8) . . . . ?
C86 N20 C85 C84 87.2(9) . . . . ?
C86 C87 C88 N21 -0.8(9) . . . . ?
C86 C87 C88 C89 -178.0(7) . . . . ?
C87 C88 C89 N22 170.6(7) . . . . ?
C87 C88 C89 C90 -4.0(11) . . . . ?
C88 C89 C90 C91 176.4(6) . . . . ?
C89 N22 C93 C92 0.6(9) . . . . ?
C89 C90 C91 C92 -0.4(11) . . . . ?
C90 C91 C92 C93 -1.3(12) . . . . ?
C91 C92 C93 N22 1.2(12) . . . . ?
C93 N22 C89 C88 -177.2(5) . . . . ?
C93 N22 C89 C90 -2.1(8) . . . . ?
C94 N32 C98 C97 -4.8(10) . . . . ?
C94 N32 C98 C99 176.3(5) . . . . ?
C94 C95 C96 C97 -0.8(11) . . . . ?
C95 C96 C97 C98 -2.3(11) . . . . ?
C96 C97 C98 N32 5.4(11) . . . . ?
C96 C97 C98 C99 -175.8(6) . . . . ?
C97 C98 C99 N33 172.5(6) . . . . ?
C97 C98 C99 C100 -4.5(11) . . . . ?
C98 N32 C94 C95 1.4(9) . . . . ?
C98 C99 C100 C101 177.1(6) . . . . ?
C99 N33 N34 C101 1.8(6) . . . . ?
C99 N33 N34 C102 176.8(5) . . . . ?
C99 C100 C101 N34 1.2(7) . . . . ?
C101 N34 C102 C103 -94.3(7) . . . . ?
C102 N34 C101 C100 -176.7(5) . . . . ?
C102 C103 C104 C105 179.5(5) . . . . ?
C102 C103 C108 C107 178.1(5) . . . . ?
C102 C103 C108 C109 -0.6(8) . . . . ?
C103 C104 C105 C106 1.8(9) . . . . ?
C103 C108 C109 C110 173.6(5) . . . . ?
C104 C103 C108 C107 -1.2(8) . . . . ?
C104 C103 C108 C109 -179.9(5) . . . . ?
C104 C105 C106 C107 0.2(10) . . . . ?
C105 C106 C107 C108 -2.7(9) . . . . ?
C105 C106 C107 C112 174.7(6) . . . . ?
C106 C107 C108 C103 3.2(7) . . . . ?
C106 C107 C108 C109 -178.1(5) . . . . ?
C106 C107 C112 C111 -178.3(5) . . . . ?
C106 C107 C112 C113 -2.3(8) . . . . ?
C107 C108 C109 C110 -5.2(8) . . . . ?
C107 C112 C113 N9 -176.9(5) . . . . ?
C108 C103 C104 C105 -1.3(8) . . . . ?
C108 C107 C112 C111 -1.0(8) . . . . ?
C108 C107 C112 C113 175.0(5) . . . . ?
C108 C109 C110 C111 2.4(9) . . . . ?
C109 C110 C111 C112 1.2(9) . . . . ?
C110 C111 C112 C107 -1.9(8) . . . . ?
C110 C111 C112 C113 -178.1(5) . . . . ?
C111 C112 C113 N9 -0.8(7) . . . . ?
C112 C107 C108 C103 -174.3(5) . . . . ?
C112 C107 C108 C109 4.5(7) . . . . ?
C113 N9 C114 C115 -175.4(5) . . . . ?
C114 N9 C113 C112 85.1(7) . . . . ?
C114 C115 C116 N8 -0.3(7) . . . . ?
C114 C115 C116 C117 -176.1(5) . . . . ?
C115 C116 C117 N7 175.2(5) . . . . ?
C115 C116 C117 C118 -5.0(8) . . . . ?
C116 N8 N9 C113 175.4(4) . . . . ?
C116 N8 N9 C114 3.1(5) . . . . ?
C116 C117 C118 C119 -179.7(5) . . . . ?
C117 N7 C121 C120 -1.2(7) . . . . ?
C117 C118 C119 C120 0.2(8) . . . . ?
C118 C119 C120 C121 -1.0(8) . . . . ?
C119 C120 C121 N7 1.5(8) . . . . ?
C121 N7 C117 C116 -179.9(4) . . . . ?
C121 N7 C117 C118 0.3(6) . . . . ?
C122 N10 C126 C125 4.5(7) . . . . ?
C122 N10 C126 C127 178.5(4) . . . . ?
C122 C123 C124 C125 -3.2(8) . . . . ?
C123 C124 C125 C126 3.8(8) . . . . ?
C124 C125 C126 N10 -4.4(7) . . . . ?
C124 C125 C126 C127 -178.0(5) . . . . ?
C125 C126 C127 N12 170.5(5) . . . . ?
C125 C126 C127 C128 -9.5(8) . . . . ?
C126 N10 C122 C123 -4.1(8) . . . . ?
C126 C127 C128 C129 -179.8(5) . . . . ?
C127 N12 N13 C129 0.0(6) . . . . ?
C127 N12 N13 C130 172.2(5) . . . . ?
C127 C128 C129 N13 -0.2(7) . . . . ?
C129 N13 C130 C131 96.2(7) . . . . ?
C130 N13 C129 C128 -171.6(5) . . . . ?
C130 C131 C132 C133 179.0(4) . . . . ?
C130 C131 C136 C135 -179.2(4) . . . . ?
C130 C131 C136 C137 -0.6(6) . . . . ?
C131 C132 C133 C134 2.5(7) . . . . ?
C131 C136 C137 C138 -176.6(4) . . . . ?
C132 C131 C136 C135 2.3(6) . . . . ?
C132 C131 C136 C137 -179.1(4) . . . . ?
C132 C133 C134 C135 -2.0(7) . . . . ?
C133 C134 C135 C136 1.7(7) . . . . ?
C133 C134 C135 C140 -179.7(4) . . . . ?
C134 C135 C136 C131 -1.8(6) . . . . ?
C134 C135 C136 C137 179.5(4) . . . . ?
C134 C135 C140 C139 178.2(4) . . . . ?
C134 C135 C140 C141 -0.8(6) . . . . ?
C135 C136 C137 C138 2.1(7) . . . . ?
C135 C140 C141 N17 -176.7(4) . . . . ?
C136 C131 C132 C133 -2.6(7) . . . . ?
C136 C135 C140 C139 -3.2(6) . . . . ?
C136 C135 C140 C141 177.8(4) . . . . ?
C136 C137 C138 C139 -2.7(7) . . . . ?
C137 C138 C139 C140 0.3(7) . . . . ?
C138 C139 C140 C135 2.7(7) . . . . ?
C138 C139 C140 C141 -178.3(4) . . . . ?
C139 C140 C141 N17 4.2(6) . . . . ?
C140 C135 C136 C131 179.5(4) . . . . ?
C140 C135 C136 C137 0.8(6) . . . . ?
C141 N17 N18 Co10 6.1(7) . . . 5_666 ?
C141 N17 N18 C144 -173.0(4) . . . . ?
C141 N17 C142 C143 173.1(4) . . . . ?
C142 N17 N18 Co10 177.8(4) . . . 5_666 ?
C142 N17 N18 C144 -1.4(5) . . . . ?
C142 N17 C141 C140 -87.7(6) . . . . ?
C142 C143 C144 N18 0.3(5) . . . . ?
C142 C143 C144 C145 177.0(4) . . . . ?
C143 C144 C145 N19 -178.6(4) . . . . ?
C143 C144 C145 C146 -1.5(7) . . . . ?
C144 C145 C146 C147 -176.9(4) . . . . ?
C145 N19 C149 C148 -1.5(7) . . . . ?
C145 C146 C147 C148 -0.1(7) . . . . ?
C146 C147 C148 C149 -0.6(8) . . . . ?
C147 C148 C149 N19 1.5(8) . . . . ?
C149 N19 C145 C144 177.9(4) . . . . ?
C149 N19 C145 C146 0.8(6) . . . . ?
C150 N16 C154 C153 1.8(8) . . . . ?
C150 N16 C154 C155 -174.7(5) . . . . ?
C150 C151 C152 C153 3.6(11) . . . . ?
C151 C152 C153 C154 -2.9(10) . . . . ?
C152 C153 C154 N16 0.2(9) . . . . ?
C152 C153 C154 C155 176.5(5) . . . . ?
C153 C154 C155 N14 -178.0(5) . . . . ?
C153 C154 C155 C156 -0.1(8) . . . . ?
C154 N16 C150 C151 -1.0(9) . . . . ?
C154 C155 C156 C157 -176.6(5) . . . . ?
C155 N14 N15 C157 0.7(5) . . . . ?
C155 N14 N15 C158 175.1(4) . . . . ?
C155 C156 C157 N15 -0.9(6) . . . . ?
C157 N15 C158 C159 89.6(6) . . . . ?
C158 N15 C157 C156 -174.0(5) . . . . ?
C158 C159 C160 C161 176.5(4) . . . . ?
C158 C159 C164 C163 -177.7(4) . . . . ?
C158 C159 C164 C165 4.3(7) . . . . ?
C159 C160 C161 C162 0.2(8) . . . . ?
C159 C164 C165 C166 180.0(5) . . . . ?
C160 C159 C164 C163 1.1(7) . . . . ?
C160 C159 C164 C165 -176.9(4) . . . . ?
C160 C161 C162 C163 3.0(8) . . . . ?
C161 C162 C163 C164 -4.1(8) . . . . ?
C161 C162 C163 C168 176.2(5) . . . . ?
C162 C163 C164 C159 2.0(7) . . . . ?
C162 C163 C164 C165 -179.9(5) . . . . ?
C162 C163 C168 C1A 8.5(10) . . . . ?
C162 C163 C168 C1B -11.1(11) . . . . ?
C162 C163 C168 C167 178.8(6) . . . . ?
C163 C164 C165 C166 2.0(7) . . . . ?
C164 C159 C160 C161 -2.3(7) . . . . ?
C164 C163 C168 C1A -171.3(8) . . . . ?
C164 C163 C168 C1B 169.1(8) . . . . ?
C164 C163 C168 C167 -1.0(8) . . . . ?
C164 C165 C166 C167 -2.7(9) . . . . ?
C165 C166 C167 C168 1.5(11) . . . . ?
C166 C167 C168 C1A 168.6(10) . . . . ?
C166 C167 C168 C1B -170.0(9) . . . . ?
C166 C167 C168 C163 0.4(10) . . . . ?
C168 C163 C164 C159 -178.2(5) . . . . ?
C168 C163 C164 C165 -0.2(7) . . . . ?
P1DB O3DB C1DB C2DB 2(4) . . . . ?
F2DB P1DB O3DB C1DB 119(2) . . . . ?
O4DB P1DB O3DB C1DB -21(2) . . . . ?
O5DB P1DB O3DB C1DB -129(2) . . . . ?

loop_
_platon_squeeze_void_nr
_platon_squeeze_void_average_x
_platon_squeeze_void_average_y
_platon_squeeze_void_average_z
_platon_squeeze_void_volume
_platon_squeeze_void_count_electrons
_platon_squeeze_void_content
1 -0.002 -0.001 0.004 19635 6202 ' '
2 0.185 0.521 0.606 9 0 ' '
3 0.185 0.979 0.106 9 0 ' '
4 0.315 0.521 0.106 9 0 ' '
5 0.315 0.979 0.606 9 0 ' '
6 0.685 0.021 0.394 9 0 ' '
7 0.685 0.479 0.894 9 0 ' '
8 0.815 0.021 0.894 9 0 ' '
9 0.815 0.479 0.394 9 0 ' '
